data_4133770
loop_
_publ_author_name
'Chen, Linfeng'
'San, Khin A.'
'Turo, Michael J.'
'Gembicky, Milan'
'Fereidouni, Shelir'
'Kalaj, Mark'
'Schimpf, Alina M.'

_publ_section_title
;
 Tunable Metal Oxide Frameworks via Coordination Assembly of
 Preyssler-Type Molecular Clusters.
;
_journal_name_full 'Journal of the American Chemical Society'
_journal_paper_doi 10.1021/jacs.9b10277
_journal_year 2019
_chemical_formula_moiety '0.13(Co29.55 K26.35 Mo8 Na8.05 O1001.6 P40 W232), 5.63(O), Li0.8 O0.5'
_chemical_formula_sum 'Co3.69 K3.14 Li0.8 Mo Na1.28 O131.76 P5 W29'
_chemical_formula_weight 8066.07
_space_group_crystal_system orthorhombic
_space_group_IT_number 74
_space_group_name_Hall '-I 2b 2'
_space_group_name_H-M_alt 'I m m a'
_audit_creation_date 2019-08-05
_audit_creation_method
;
Olex2 1.2-beta
(compiled 2018.05.29 svn.r3508 for OlexSys, GUI svn.r5506)
;
_cell_angle_alpha 90
_cell_angle_beta 90
_cell_angle_gamma 90
_cell_formula_units_Z 8
_cell_length_a 52.118(3)
_cell_length_b 21.5870(12)
_cell_length_c 26.1688(16)
_cell_measurement_reflns_used 9932
_cell_measurement_temperature 100(2)
_cell_measurement_theta_max 26.75
_cell_measurement_theta_min 2.21
_cell_volume 29442(3)
_computing_cell_refinement 'SAINT v8.34A (Bruker, 2013)'
_computing_data_collection 'APEX2 v2013.6-2 (Bruker, 2013)'
_computing_data_reduction 'SAINT v8.34A (Bruker, 2013)'
_computing_molecular_graphics 'Olex2 (Dolomanov et al., 2009)'
_computing_publication_material 'Olex2 (Dolomanov et al., 2009)'
_computing_structure_refinement 'XL (Sheldrick, 2008)'
_computing_structure_solution 'XT (Sheldrick, 2008)'
_diffrn_ambient_temperature 100.0
_diffrn_detector 'Bruker APEX CCD'
_diffrn_detector_area_resol_mean 8.0
_diffrn_detector_type 'CCD Area Detector'
_diffrn_measured_fraction_theta_full 0.999
_diffrn_measured_fraction_theta_max 0.999
_diffrn_measurement_device 'Kappa Four-Circle Diffractometer'
_diffrn_measurement_device_type 'Bruker X8 APEX'
_diffrn_measurement_method '\w and \f scans'
_diffrn_radiation_monochromator graphite
_diffrn_radiation_probe x-ray
_diffrn_radiation_type MoK\a
_diffrn_radiation_wavelength 0.71073
_diffrn_reflns_av_R_equivalents 0.0739
_diffrn_reflns_av_unetI/netI 0.0449
_diffrn_reflns_Laue_measured_fraction_full 0.999
_diffrn_reflns_Laue_measured_fraction_max 0.999
_diffrn_reflns_limit_h_max 65
_diffrn_reflns_limit_h_min -62
_diffrn_reflns_limit_k_max 26
_diffrn_reflns_limit_k_min -19
_diffrn_reflns_limit_l_max 32
_diffrn_reflns_limit_l_min -32
_diffrn_reflns_number 113503
_diffrn_reflns_point_group_measured_fraction_full 0.999
_diffrn_reflns_point_group_measured_fraction_max 0.999
_diffrn_reflns_theta_full 25.000
_diffrn_reflns_theta_max 26.372
_diffrn_reflns_theta_min 1.223
_diffrn_source 'sealed tube'
_diffrn_source_type fine-focus
_diffrn_standards_number 0
_exptl_absorpt_coefficient_mu 23.286
_exptl_absorpt_correction_T_max 0.2607
_exptl_absorpt_correction_T_min 0.1297
_exptl_absorpt_correction_type multi-scan
_exptl_absorpt_process_details
'SADABS-2016/2 (Bruker,2016/2) was used for absorption correction. wR2(int) was 0.1658 before and 0.0595 after correction. The Ratio of minimum to maximum transmission is 0.4975. The \l/2 correction factor is Not present.'
_exptl_crystal_colour 'light pink'
_exptl_crystal_colour_modifier light
_exptl_crystal_colour_primary pink
_exptl_crystal_density_diffrn 3.639
_exptl_crystal_description octahedral
_exptl_crystal_F_000 27944
_exptl_crystal_size_max 0.061
_exptl_crystal_size_mid 0.045
_exptl_crystal_size_min 0.025
_refine_diff_density_max 3.490
_refine_diff_density_min -4.222
_refine_diff_density_rms 0.413
_refine_ls_extinction_method none
_refine_ls_goodness_of_fit_ref 1.137
_refine_ls_hydrogen_treatment undef
_refine_ls_matrix_type full
_refine_ls_number_parameters 1075
_refine_ls_number_reflns 15645
_refine_ls_number_restraints 2382
_refine_ls_restrained_S_all 1.078
_refine_ls_R_factor_all 0.0831
_refine_ls_R_factor_gt 0.0614
_refine_ls_shift/su_max 0.004
_refine_ls_shift/su_mean 0.000
_refine_ls_structure_factor_coef Fsqd
_refine_ls_weighting_details 'w=1/[\s^2^(Fo^2^)+(0.0336P)^2^+4917.0088P] where P=(Fo^2^+2Fc^2^)/3'
_refine_ls_weighting_scheme calc
_refine_ls_wR_factor_gt 0.1375
_refine_ls_wR_factor_ref 0.1506
_reflns_Friedel_coverage 0.000
_reflns_number_gt 12323
_reflns_number_total 15645
_reflns_threshold_expression 'I > 2\s(I)'
_cod_data_source_file ja9b10277_si_008.cif
_cod_data_source_block CoMoImma
_cod_depositor_comments
;
The following automatic conversions were performed:

data item '_diffrn_radiation_probe' value 'X-ray' was changed to
'x-ray' in accordance with the
/home/data/users/saulius/crontab/automatic-downloads/rss-feeds/ACS/lib/dictionaries/cif_core.dic
dictionary named 'cif_core.dic' version 2.4.2 last updated on
2011-04-26.

Automatic conversion script
Id: cif_fix_values 7556 2019-12-06 15:28:31Z antanas 
;
_cod_original_formula_sum 'Co3.69 K3.14 Li0.80 Mo Na1.28 O131.76 P5 W29'
_cod_database_code 4133770
_shelx_shelxl_version_number 2016/6
_shelx_space_group_comment
;
The symmetry employed for this shelxl refinement is uniquely defined
by the following loop, which should always be used as a source of
symmetry information in preference to the above space-group names.
They are only intended as comments.
;
_shelx_estimated_absorpt_t_max 0.641
_shelx_estimated_absorpt_t_min 0.372
_olex2_refinement_description
;
1. Shared sites
{W1, Mo1}
{W3, Mo3}
{W5, Mo5}
{W6, Mo6}
{W7, Mo}
{W9, Mo9}
{W10, Mo10}
{W11, Mo11}
{W12, Mo12}
{W13, Mo13}
2. Uiso/Uaniso restraints and constraints
: with sigma of 0.01 and sigma for terminal atoms of 0.02
Uanis(O7BA) \\sim Ueq: with sigma of 0.005 and sigma for terminal atoms of 0.01
Uanis(O37) \\sim Ueq, Uanis(O40) \\sim Ueq: with sigma of 0.01 and sigma for
terminal atoms of 0.02
Uanis(Li17) \\sim Ueq: with sigma of 0.005 and sigma for terminal atoms of 0.01
Uanis(O15) \\sim Ueq: with sigma of 0.01 and sigma for terminal atoms of 0.02
Uanis(Co4) = Uanis(Co4B)
Uanis(Co1) = Uanis(Co0A)
Uanis(Co3) = Uanis(Co1)
Uanis(O43) = Uanis(O4AA) = Uanis(Co4B) = Uanis(Co4)
Uanis(O81) = Uanis(O0CA)
Uanis(W1) = Uanis(Mo1)
Uanis(W3) = Uanis(Mo3)
Uanis(W5) = Uanis(Mo5)
Uanis(W6) = Uanis(Mo6)
Uanis(W7) = Uanis(Mo)
Uanis(W9) = Uanis(Mo9)
Uanis(W10) = Uanis(Mo10)
Uanis(W11) = Uanis(Mo11)
Uanis(W12) = Uanis(Mo12)
Uanis(W13) = Uanis(Mo13)
3. Rigid body (RIGU) restrains
 All non-hydrogen atoms
 with sigma for 1-2 distances of 0.002 and sigma for 1-3 distances of 0.002
4. Others
 Fixed Sof: W1(0.95) W3(0.95) W5(0.95) W6(0.95) W7(0.95) Mo1(0.05) Mo3(0.05)
 Mo5(0.05) Mo6(0.05) Mo(0.05) W9(0.95) W10(0.95) W11(0.95) W12(0.95) W13(0.95)
 Mo9(0.05) Mo10(0.05) Mo11(0.05) Mo12(0.05) Mo13(0.05) W14(0.5) W14B(0.5)
 W15(0.5) W15B(0.5) W16(0.5) Co1(0.75) Co3(0.25) Co4(0.1) Co5(0.25) Co5B(0.25)
 K1AA(0.25) K2B(0.5) K3(0.25) P4(0.25) P4B(0.25) P5(0.25) P5B(0.25) P6(0.25)
 Na2(0.25) O0CA(0.25) O4AA(0.25) O7AA(0.5) O37(0.5) O40(0.33333) O42(0.5)
 O44(0.5) O69(0.5) O70(0.5) O71(0.5) O72(0.5) O73(0.5) O74(0.5) O75(0.5)
 O76(0.5) O77(0.5) O79(0.5) O81(0.25) O82(0.5) O83(0.5) O84(0.5) O85(0.5)
 O86(0.5) O87(0.5) O3S(0.25) O4S(0.125) O28(0.25) O1S(0.125) O2(0.33333)
 O1(0.5) O1DA(0.5) O15(0.25) O2DA(0.25) O17(0.0625) O3DA(0.25) O4DA(0.25)
 Li17(0.4)
;
_platon_squeeze_void_probe_radius 1.20
_olex2_submission_special_instructions 'No special instructions were received'

loop_
_space_group_symop_operation_xyz
'x, y, z'
'-x, -y+1/2, z'
'-x, y+1/2, -z'
'x, -y, -z'
'x+1/2, y+1/2, z+1/2'
'-x+1/2, -y+1, z+1/2'
'-x+1/2, y+1, -z+1/2'
'x+1/2, -y+1/2, -z+1/2'
'-x, -y, -z'
'x, y-1/2, -z'
'x, -y-1/2, z'
'-x, y, z'
'-x+1/2, -y+1/2, -z+1/2'
'x+1/2, y, -z+1/2'
'x+1/2, -y, z+1/2'
'-x+1/2, y+1/2, z+1/2'

loop_
_atom_site_label
_atom_site_type_symbol
_atom_site_fract_x
_atom_site_fract_y
_atom_site_fract_z
_atom_site_U_iso_or_equiv
_atom_site_adp_type
_atom_site_occupancy
_atom_site_site_symmetry_order
_atom_site_calc_flag
_atom_site_refinement_flags_posn
_atom_site_refinement_flags_adp
_atom_site_refinement_flags_occupancy
_atom_site_disorder_assembly
_atom_site_disorder_group
W1 W 0.96349(2) 0.67341(4) 0.00917(3) 0.0329(2) Uani 0.95 1 d . U . A 1
W3 W 0.90506(2) 0.67356(4) -0.07519(4) 0.0326(2) Uani 0.95 1 d . U . A 1
W5 W 0.88287(2) 0.67350(4) -0.21316(4) 0.0336(2) Uani 0.95 1 d . U . A 1
W6 W 0.90487(2) 0.67355(4) -0.34989(4) 0.0340(2) Uani 0.95 1 d . U . A 1
W7 W 0.96387(2) 0.67341(4) -0.43554(4) 0.0360(2) Uani 0.95 1 d . U . A 1
Mo1 Mo 0.96349(2) 0.67341(4) 0.00917(3) 0.0329(2) Uani 0.05 1 d . U . A 2
Mo3 Mo 0.90506(2) 0.67356(4) -0.07519(4) 0.0326(2) Uani 0.05 1 d . U . A 2
Mo5 Mo 0.88287(2) 0.67350(4) -0.21316(4) 0.0336(2) Uani 0.05 1 d . U . A 2
Mo6 Mo 0.90487(2) 0.67355(4) -0.34989(4) 0.0340(2) Uani 0.05 1 d . U . A 2
Mo Mo 0.96387(2) 0.67341(4) -0.43554(4) 0.0360(2) Uani 0.05 1 d . U . A 2
W4 W 0.94244(2) 0.59378(3) -0.25111(3) 0.01948(15) Uani 1 1 d . U . . .
W2 W 0.96409(2) 0.59367(3) -0.11516(3) 0.01919(15) Uani 1 1 d . U . . .
W8 W 1.000000 0.59227(5) -0.33588(4) 0.0205(2) Uani 1 2 d S TU P A .
W9 W 0.63503(2) 0.67373(4) 0.29550(4) 0.0378(2) Uani 0.95 1 d . U . B 1
W10 W 0.64349(2) 0.67359(4) 0.15186(4) 0.0382(2) Uani 0.95 1 d . U . B 1
W11 W 0.69259(2) 0.67348(4) 0.04567(4) 0.0394(2) Uani 0.95 1 d . U . B 1
W12 W 0.76382(2) 0.67354(4) 0.01816(3) 0.0401(2) Uani 0.95 1 d . U . B 1
W13 W 0.82958(2) 0.67320(4) 0.07870(4) 0.0388(2) Uani 0.95 1 d . U . A 1
Mo9 Mo 0.63503(2) 0.67373(4) 0.29550(4) 0.0378(2) Uani 0.05 1 d . U . B 2
Mo10 Mo 0.64349(2) 0.67359(4) 0.15186(4) 0.0382(2) Uani 0.05 1 d . U . B 2
Mo11 Mo 0.69259(2) 0.67348(4) 0.04567(4) 0.0394(2) Uani 0.05 1 d . U . B 2
Mo12 Mo 0.76382(2) 0.67354(4) 0.01816(3) 0.0401(2) Uani 0.05 1 d . U . B 2
Mo13 Mo 0.82958(2) 0.67320(4) 0.07870(4) 0.0388(2) Uani 0.05 1 d . U . A 2
W14 W 0.80246(3) 0.59361(7) 0.19203(6) 0.0226(3) Uani 0.5 1 d . U . A 1
W14B W 0.77579(3) 0.59319(7) 0.13946(6) 0.0225(3) Uani 0.5 1 d . U . A 2
W15 W 0.73767(3) 0.59366(7) 0.13169(6) 0.0229(3) Uani 0.5 1 d . U . A 1
W15B W 0.70545(3) 0.59311(7) 0.16626(6) 0.0212(3) Uani 0.5 1 d . U . A 2
W16 W 0.68917(3) 0.59334(7) 0.23626(6) 0.0225(3) Uani 0.5 1 d . U . A 1
Co1 Co 0.58652(10) 0.5558(2) 0.2771(2) 0.0617(12) Uani 0.75 1 d . U . B 1
Co0A Co 0.6270(6) 0.4939(16) 0.2045(14) 0.0617(12) Uani 0.118(9) 1 d . U . A 2
Co3 Co 0.8709(3) 0.5583(7) 0.0066(7) 0.0617(12) Uani 0.25 1 d . U . A .
Co4 Co 0.6634(5) 0.4418(13) 0.2625(13) 0.035(4) Uani 0.1 1 d . U . B 1
Co4B Co 0.6685(4) 0.4454(10) 0.3016(10) 0.035(4) Uani 0.129(8) 1 d . U . B 2
Co5 Co 0.7731(5) 0.4447(9) 0.0803(8) 0.083(6) Uani 0.25 1 d . U . A 1
Co5B Co 0.7516(4) 0.4417(9) 0.0780(6) 0.066(4) Uani 0.25 1 d . U . A 2
K1AA K 0.8976(3) 0.750000 0.0629(7) 0.068(3) Uani 0.5 2 d S TU P A .
K0AA K 0.61277(14) 0.500000 0.000000 0.0409(15) Uani 1 2 d S TU P . .
K2B K 0.6576(3) 0.4984(12) 0.0760(7) 0.118(6) Uani 0.5 1 d . U . A 2
K3 K 0.9505(4) 0.500000 0.000000 0.055(3) Uani 0.5 2 d S TU P A .
P1 P 0.96071(12) 0.750000 -0.1046(2) 0.0164(12) Uani 1 2 d S TU P A .
P2 P 0.93611(11) 0.750000 -0.2545(2) 0.0161(11) Uani 1 2 d S TU P A .
P3 P 1.000000 0.750000 -0.3466(4) 0.0203(17) Uani 1 4 d S TU P A .
P4 P 0.6836(2) 0.750000 0.2355(6) 0.020(2) Uani 0.5 2 d S TU P A 1
P4B P 0.7012(3) 0.750000 0.1579(6) 0.023(2) Uani 0.5 2 d S TU P A 2
P5 P 0.7364(3) 0.750000 0.1194(5) 0.022(2) Uani 0.5 2 d S TU P A 1
P5B P 0.7780(3) 0.750000 0.1277(5) 0.020(2) Uani 0.5 2 d S TU P A 2
P6 P 0.8077(2) 0.750000 0.1859(5) 0.020(2) Uani 0.5 2 d S TU P A 1
Na1 Na 1.000000 0.6791(11) -0.2128(7) 0.017(2) Uani 0.51(3) 2 d S TU P A .
Na2 Na 0.750000 0.6773(10) 0.250000 0.0159(19) Uani 0.5 2 d S TU P . .
O0CA O 0.6313(15) 0.482(3) 0.067(3) 0.059(6) Uani 0.25 1 d . U . A 2
O0AA O 0.9585(4) 0.750000 0.0451(7) 0.036(2) Uani 1 2 d S TU P . .
O1BA O 1.0239(3) 0.750000 -0.3818(6) 0.019(3) Uani 1 2 d S TU P . .
O2AA O 1.000000 0.6789(9) 0.0205(6) 0.029(3) Uani 1 2 d S TU P . .
O4AA O 0.6911(11) 0.418(3) 0.305(2) 0.035(4) Uani 0.25 1 d . U . B 1
O3AA O 0.9569(3) 0.6231(7) 0.0580(5) 0.037(2) Uani 1 1 d . U . . .
O5AA O 0.9280(3) 0.6782(6) -0.0170(5) 0.0315(19) Uani 1 1 d . U . . .
O6AA O 0.9698(2) 0.6189(6) -0.0456(5) 0.0239(18) Uani 1 1 d . U . . .
O7AA O 0.9695(3) 0.750000 -0.0474(6) 0.023(4) Uani 1 2 d . U . . .
O8AA O 0.9705(2) 0.6921(5) -0.1308(4) 0.0160(16) Uani 1 1 d . U . . .
O9AA O 1.000000 0.5883(8) -0.1261(7) 0.020(2) Uani 1 2 d S TU P . .
O0BA O 0.9309(3) 0.750000 -0.1032(7) 0.022(2) Uani 1 2 d S TU P . .
O2BA O 0.9295(2) 0.6197(6) -0.1050(5) 0.0231(19) Uani 1 1 d . U . . .
O3BA O 0.9588(3) 0.5166(6) -0.1024(5) 0.030(2) Uani 1 1 d . U . . .
O4BA O 0.9594(2) 0.5904(6) -0.1874(5) 0.0202(17) Uani 1 1 d . U . . .
O5BA O 0.8896(4) 0.750000 -0.0535(8) 0.033(2) Uani 1 2 d S TU P . .
O6BA O 0.8838(2) 0.6226(7) -0.0479(6) 0.036(3) Uani 1 1 d . U . . .
O7BA O 0.8885(2) 0.6811(6) -0.1409(6) 0.0303(18) Uani 1 1 d . U . . .
O8BA O 0.8638(3) 0.750000 -0.2138(8) 0.032(3) Uani 1 2 d S TU P . .
O9BA O 0.9123(3) 0.750000 -0.2202(7) 0.019(2) Uani 1 2 d S TU P . .
O1CA O 0.8576(2) 0.6225(6) -0.2092(6) 0.033(3) Uani 1 1 d . U . . .
O2CA O 0.8844(2) 0.6779(6) -0.2876(6) 0.0301(19) Uani 1 1 d . U . . .
O3CA O 0.9109(2) 0.6195(6) -0.2171(5) 0.0214(19) Uani 1 1 d . U . . .
O4CA O 0.9342(2) 0.5165(6) -0.2544(5) 0.024(2) Uani 1 1 d . U . . .
O5CA O 0.9746(2) 0.5878(6) -0.2833(4) 0.0190(17) Uani 1 1 d . U . . .
O6CA O 0.9263(2) 0.6196(6) -0.3133(5) 0.0218(19) Uani 1 1 d . U . . .
O7CA O 0.8852(3) 0.6225(6) -0.3816(6) 0.035(3) Uani 1 1 d . U . . .
O8CA O 0.8899(4) 0.750000 -0.3727(7) 0.030(3) Uani 1 2 d S TU P . .
O9CA O 0.9265(3) 0.750000 -0.3103(7) 0.019(2) Uani 1 2 d S TU P . .
O0DA O 0.9521(2) 0.6920(5) -0.2446(4) 0.0168(15) Uani 1 1 d . U . . .
O29 O 0.9748(2) 0.6192(6) -0.3835(5) 0.023(2) Uani 1 1 d . U . . .
O30 O 0.9308(3) 0.6792(6) -0.4014(5) 0.030(2) Uani 1 1 d . U . . .
O31 O 0.9541(3) 0.6219(7) -0.4828(5) 0.038(3) Uani 1 1 d . U . . .
O32 O 0.9576(4) 0.750000 -0.4704(8) 0.035(3) Uani 1 2 d S TU P . .
O33 O 1.000000 0.6781(9) -0.4559(7) 0.032(3) Uani 1 2 d S TU P . .
O34 O 1.000000 0.5152(8) -0.3535(7) 0.028(3) Uani 1 2 d S TU P . .
O35 O 1.000000 0.6918(8) -0.3138(6) 0.0179(19) Uani 1 2 d S TU P . .
O36 O 0.5625(4) 0.5809(9) 0.3394(7) 0.059(5) Uiso 1 1 d . U . . .
O37 O 0.6010(7) 0.4926(16) 0.3422(16) 0.061(7) Uani 0.5 1 d . U . . .
O38 O 0.6098(3) 0.6240(7) 0.3049(7) 0.046(3) Uani 1 1 d . U . . .
O39 O 0.6124(8) 0.539(2) 0.216(2) 0.065(8) Uani 0.41(4) 1 d . U . . .
O40 O 0.5708(11) 0.618(3) 0.219(2) 0.062(9) Uani 0.3333 1 d . U . . .
O41 O 0.5701(7) 0.4948(17) 0.0889(16) 0.083(13) Uani 0.59(5) 1 d . U . A .
O42 O 0.6094(10) 0.5898(17) 0.022(2) 0.108(12) Uani 0.5 1 d . U . A .
O43 O 0.6892(14) 0.421(3) 0.234(3) 0.035(4) Uani 0.18(3) 1 d . U . . .
O44 O 0.6807(5) 0.5175(12) 0.2338(11) 0.030(4) Uani 0.5 1 d . U . . .
O45 O 0.6624(2) 0.6189(6) 0.2856(6) 0.030(2) Uani 1 1 d . U . . .
O46 O 0.6460(3) 0.6791(6) 0.3674(6) 0.036(2) Uani 1 1 d . U . . .
O47 O 0.6169(3) 0.750000 0.3019(9) 0.039(3) Uani 1 2 d S TU P . .
O48 O 0.6317(3) 0.6796(7) 0.2227(7) 0.041(2) Uani 1 1 d . U . . .
O49 O 0.6637(3) 0.750000 0.2832(8) 0.031(3) Uani 1 2 d S TU P . .
O50 O 0.6700(3) 0.750000 0.1764(8) 0.031(2) Uani 1 2 d S TU P . .
O51 O 0.6687(2) 0.6198(6) 0.1761(6) 0.0329(19) Uani 1 1 d . U . . .
O52 O 0.6199(3) 0.6230(7) 0.1305(7) 0.043(3) Uani 1 1 d . U . . .
O53 O 0.6268(4) 0.750000 0.1357(9) 0.038(3) Uani 1 2 d S TU P . .
O54 O 0.6625(3) 0.6786(6) 0.0888(6) 0.039(2) Uani 1 1 d . U . . .
O55 O 0.7061(3) 0.6194(6) 0.0945(5) 0.0323(19) Uani 1 1 d . U . . .
O56 O 0.7072(4) 0.750000 0.0972(7) 0.029(2) Uani 1 2 d S TU P . .
O57 O 0.6833(4) 0.750000 0.0122(8) 0.039(3) Uani 1 2 d S TU P . .
O58 O 0.6806(3) 0.6245(7) 0.0009(6) 0.042(3) Uani 1 1 d . U . . .
O59 O 0.7262(3) 0.6784(6) 0.0173(5) 0.039(2) Uani 1 1 d . U . . .
O60 O 0.7672(3) 0.6233(7) -0.0320(5) 0.042(3) Uani 1 1 d . U . . .
O61 O 0.7667(5) 0.750000 -0.0184(7) 0.040(3) Uani 1 2 d S TU P . .
O62 O 0.7601(4) 0.750000 0.0765(7) 0.028(2) Uani 1 2 d S TU P . .
O63 O 0.7608(3) 0.6191(6) 0.0732(5) 0.0306(19) Uani 1 1 d . U . . .
O64 O 0.8004(3) 0.6797(6) 0.0345(6) 0.040(2) Uani 1 1 d . U . . .
O65 O 0.8467(3) 0.6234(7) 0.0419(6) 0.039(3) Uani 1 1 d . U . . .
O66 O 0.8427(4) 0.750000 0.0514(7) 0.034(3) Uani 1 2 d S TU P . .
O67 O 0.8098(4) 0.750000 0.1208(7) 0.030(2) Uani 1 2 d S TU P . .
O68 O 0.8109(3) 0.6199(6) 0.1195(5) 0.032(2) Uani 1 1 d . U . . .
O69 O 0.7935(4) 0.6930(11) 0.2028(9) 0.020(2) Uani 0.5 1 d . U . A 1
O70 O 0.8098(5) 0.5170(12) 0.1836(10) 0.028(5) Uani 0.5 1 d . U . . .
O71 O 0.7684(5) 0.5894(11) 0.1721(10) 0.021(2) Uani 0.5 1 d . U . A 1
O72 O 0.7793(5) 0.5163(12) 0.1247(11) 0.031(4) Uani 0.5 1 d . U . . .
O73 O 0.7390(5) 0.6908(11) 0.1511(9) 0.0212(19) Uani 0.5 1 d . U . A 1
O74 O 0.7174(5) 0.5888(11) 0.1927(10) 0.021(2) Uani 0.5 1 d . U . A 1
O75 O 0.7373(6) 0.5161(12) 0.1157(9) 0.029(4) Uani 0.5 1 d . U . . .
O76 O 0.6994(4) 0.6916(11) 0.2389(10) 0.021(2) Uani 0.5 1 d . U . A 1
O77 O 0.7655(10) 0.4041(16) 0.1318(18) 0.084(8) Uani 0.5 1 d . U . . .
O79 O 0.9323(7) 0.711(2) 0.1419(13) 0.087(9) Uani 0.5 1 d . U . . .
O80 O 0.9020(3) 0.6198(11) 0.0784(8) 0.078(5) Uani 1 1 d . U . . .
O81 O 0.6469(15) 0.471(3) 0.032(3) 0.059(6) Uani 0.25 1 d . U . A 1
O82 O 0.7132(4) 0.6914(11) 0.1796(9) 0.020(2) Uani 0.5 1 d . U . A 2
O83 O 0.7708(5) 0.6902(11) 0.1567(9) 0.020(2) Uani 0.5 1 d . U . A 2
O84 O 0.6998(6) 0.5181(12) 0.1550(11) 0.035(3) Uani 0.5 1 d . U . . .
O85 O 0.7070(5) 0.5915(11) 0.2370(9) 0.021(3) Uani 0.5 1 d . U . A 2
O86 O 0.7880(5) 0.5904(12) 0.2081(10) 0.026(3) Uani 0.5 1 d . U . A 2
O87 O 0.7422(5) 0.5885(11) 0.1633(10) 0.019(2) Uani 0.5 1 d . U . A 2
O3S O 0.750000 0.536(2) -0.250000 0.053(12) Uani 0.5 2 d S TU P . .
O6S O 1.000000 0.5620(12) 0.0915(10) 0.040(7) Uiso 1 2 d S TU P . .
O1AA O 1.000000 0.500000 0.000000 0.047(4) Uani 1 4 d S TU P A .
O5S O 1.000000 0.5750(11) 0.1086(10) 0.033(6) Uiso 1 2 d S TU P . .
K88 K 0.750000 0.7109(17) 0.250000 0.0163(18) Uani 0.152(14) 2 d S TU P A .
K0A K 1.000000 0.712(2) -0.2136(14) 0.017(2) Uani 0.142(16) 2 d S TU P A .
O4S O 1.000000 0.532(3) 0.214(2) 0.018(14) Uiso 0.25 2 d S TU P . .
O28 O 0.8495(13) 0.521(3) -0.034(3) 0.047(7) Uani 0.25 1 d . U . . .
O1S O 0.500000 0.500000 0.000000 0.10(3) Uiso 0.5 4 d S TU P . .
O2 O 0.9619(12) 0.673(3) -0.459(2) 0.051(17) Uiso 0.3333 1 d . U . A .
O1 O 0.7887(11) 0.679(3) -0.163(2) 0.109(18) Uiso 0.5 1 d . U . . .
O1DA O 0.5939(7) 0.5582(18) 0.1112(14) 0.056(9) Uiso 0.5 1 d . U . A .
O15 O 0.9018(13) 0.499(3) -0.025(2) 0.049(4) Uani 0.25 1 d . U . A .
O2DA O 0.9231(15) 0.750000 0.286(3) 0.10(2) Uiso 0.5 2 d S TU P . .
O17 O 1.000000 0.750000 0.434(8) 0.09(6) Uiso 0.25 4 d S TU P . .
O3DA O 0.8129(17) 0.750000 -0.203(3) 0.12(3) Uiso 0.5 2 d S TU P . .
O4DA O 0.6890(13) 0.397(4) 0.350(3) 0.062(18) Uani 0.25 1 d . U . B 2
Li17 Li 0.7512(17) 0.589(4) -0.267(3) 0.034(13) Uani 0.4 1 d . U . . .

loop_
_atom_site_aniso_label
_atom_site_aniso_U_11
_atom_site_aniso_U_22
_atom_site_aniso_U_33
_atom_site_aniso_U_23
_atom_site_aniso_U_13
_atom_site_aniso_U_12
W1 0.0560(5) 0.0256(4) 0.0171(4) 0.0054(3) 0.0061(4) -0.0021(4)
W3 0.0220(4) 0.0232(4) 0.0526(5) 0.0029(4) 0.0177(4) -0.0018(3)
W5 0.0152(3) 0.0190(4) 0.0667(6) 0.0005(4) 0.0080(4) -0.0027(3)
W6 0.0421(5) 0.0181(4) 0.0416(5) -0.0012(4) -0.0261(4) -0.0037(4)
W7 0.0569(6) 0.0236(5) 0.0276(5) -0.0053(4) -0.0221(4) 0.0005(4)
Mo1 0.0560(5) 0.0256(4) 0.0171(4) 0.0054(3) 0.0061(4) -0.0021(4)
Mo3 0.0220(4) 0.0232(4) 0.0526(5) 0.0029(4) 0.0177(4) -0.0018(3)
Mo5 0.0152(3) 0.0190(4) 0.0667(6) 0.0005(4) 0.0080(4) -0.0027(3)
Mo6 0.0421(5) 0.0181(4) 0.0416(5) -0.0012(4) -0.0261(4) -0.0037(4)
Mo 0.0569(6) 0.0236(5) 0.0276(5) -0.0053(4) -0.0221(4) 0.0005(4)
W4 0.0182(3) 0.0140(3) 0.0262(4) -0.0008(3) -0.0012(3) -0.0023(3)
W2 0.0189(3) 0.0160(3) 0.0226(4) 0.0046(3) 0.0014(3) -0.0013(3)
W8 0.0232(5) 0.0161(5) 0.0222(5) -0.0046(4) 0.000 0.000
W9 0.0192(4) 0.0220(4) 0.0722(7) 0.0002(4) 0.0122(4) -0.0041(3)
W10 0.0293(4) 0.0197(4) 0.0657(6) -0.0026(4) -0.0207(4) -0.0034(3)
W11 0.0640(6) 0.0214(4) 0.0328(5) -0.0025(4) -0.0235(4) -0.0026(4)
W12 0.0778(7) 0.0229(5) 0.0196(4) -0.0044(3) 0.0072(4) -0.0001(5)
W13 0.0478(5) 0.0221(4) 0.0464(5) -0.0028(4) 0.0307(4) 0.0014(4)
Mo9 0.0192(4) 0.0220(4) 0.0722(7) 0.0002(4) 0.0122(4) -0.0041(3)
Mo10 0.0293(4) 0.0197(4) 0.0657(6) -0.0026(4) -0.0207(4) -0.0034(3)
Mo11 0.0640(6) 0.0214(4) 0.0328(5) -0.0025(4) -0.0235(4) -0.0026(4)
Mo12 0.0778(7) 0.0229(5) 0.0196(4) -0.0044(3) 0.0072(4) -0.0001(5)
Mo13 0.0478(5) 0.0221(4) 0.0464(5) -0.0028(4) 0.0307(4) 0.0014(4)
W14 0.0247(8) 0.0166(7) 0.0266(8) -0.0027(6) 0.0047(6) 0.0017(6)
W14B 0.0263(7) 0.0160(7) 0.0253(8) -0.0015(6) 0.0061(6) 0.0025(6)
W15 0.0300(8) 0.0172(7) 0.0214(8) -0.0044(6) 0.0014(6) -0.0005(6)
W15B 0.0241(7) 0.0142(7) 0.0254(7) -0.0022(6) -0.0020(6) -0.0024(6)
W16 0.0210(8) 0.0157(7) 0.0308(8) -0.0017(6) 0.0012(6) -0.0032(6)
Co1 0.059(3) 0.046(3) 0.080(3) -0.007(2) 0.016(2) -0.0093(19)
Co0A 0.059(3) 0.046(3) 0.080(3) -0.007(2) 0.016(2) -0.0093(19)
Co3 0.059(3) 0.046(3) 0.080(3) -0.007(2) 0.016(2) -0.0093(19)
Co4 0.030(8) 0.019(5) 0.055(10) 0.001(6) -0.004(7) -0.012(5)
Co4B 0.030(8) 0.019(5) 0.055(10) 0.001(6) -0.004(7) -0.012(5)
Co5 0.122(16) 0.051(9) 0.076(10) -0.022(6) -0.020(11) 0.006(10)
Co5B 0.065(10) 0.072(9) 0.061(8) -0.040(7) -0.002(8) 0.012(8)
K1AA 0.050(5) 0.105(10) 0.050(6) 0.000 0.022(6) 0.000
K0AA 0.053(4) 0.029(3) 0.041(4) 0.006(3) 0.000 0.000
K2B 0.084(7) 0.174(16) 0.095(8) -0.051(10) -0.019(5) -0.043(8)
K3 0.078(6) 0.037(4) 0.051(6) 0.022(5) 0.000 0.000
P1 0.020(3) 0.009(3) 0.020(3) 0.000 0.005(2) 0.000
P2 0.015(2) 0.010(3) 0.024(3) 0.000 -0.002(2) 0.000
P3 0.027(4) 0.017(4) 0.017(4) 0.000 0.000 0.000
P4 0.015(4) 0.009(4) 0.038(5) 0.000 -0.001(3) 0.000
P4B 0.025(4) 0.011(4) 0.032(4) 0.000 -0.007(4) 0.000
P5 0.031(5) 0.014(4) 0.020(4) 0.000 -0.005(3) 0.000
P5B 0.030(4) 0.017(4) 0.014(4) 0.000 0.010(3) 0.000
P6 0.020(5) 0.012(4) 0.028(5) 0.000 0.010(4) 0.000
Na1 0.018(5) 0.015(6) 0.020(4) -0.002(3) 0.000 0.000
Na2 0.019(4) 0.008(5) 0.021(4) 0.000 0.003(3) 0.000
O0CA 0.067(7) 0.055(17) 0.055(7) -0.019(13) -0.024(7) -0.005(8)
O0AA 0.051(5) 0.033(4) 0.022(7) 0.000 0.012(4) 0.000
O1BA 0.026(6) 0.019(9) 0.014(6) 0.000 -0.003(5) 0.000
O2AA 0.054(3) 0.027(8) 0.006(7) 0.001(6) 0.000 0.000
O4AA 0.030(8) 0.019(5) 0.055(10) 0.001(6) -0.004(7) -0.012(5)
O3AA 0.046(6) 0.042(5) 0.023(4) 0.016(3) 0.007(4) 0.004(5)
O5AA 0.037(3) 0.025(6) 0.032(4) 0.007(3) 0.018(3) -0.004(3)
O6AA 0.027(5) 0.027(4) 0.018(3) 0.004(3) -0.001(3) 0.001(4)
O7AA 0.023(9) 0.031(11) 0.015(9) 0.000 0.000(7) 0.000
O8AA 0.016(4) 0.014(3) 0.018(3) -0.001(3) -0.001(3) 0.002(3)
O9AA 0.020(3) 0.016(6) 0.025(5) 0.000(5) 0.000 0.000
O0BA 0.019(4) 0.020(5) 0.027(7) 0.000 0.010(4) 0.000
O2BA 0.018(3) 0.024(4) 0.027(5) 0.003(4) 0.003(3) -0.001(3)
O3BA 0.033(5) 0.017(3) 0.039(5) 0.006(3) 0.004(5) -0.007(3)
O4BA 0.017(4) 0.022(5) 0.022(3) 0.001(3) 0.003(2) -0.001(4)
O5BA 0.027(5) 0.029(4) 0.043(6) 0.000 0.019(4) 0.000
O6BA 0.021(5) 0.036(5) 0.050(6) -0.001(5) 0.014(4) -0.005(4)
O7BA 0.016(4) 0.022(4) 0.052(2) 0.002(3) 0.013(2) 0.000(3)
O8BA 0.012(5) 0.026(4) 0.057(8) 0.000 -0.001(6) 0.000
O9BA 0.013(4) 0.014(4) 0.030(5) 0.000 0.000(4) 0.000
O1CA 0.014(4) 0.027(5) 0.058(7) 0.000(6) 0.004(5) -0.002(3)
O2CA 0.016(5) 0.016(6) 0.058(3) -0.001(3) -0.014(3) -0.005(3)
O3CA 0.018(3) 0.016(4) 0.030(5) -0.003(4) 0.000(3) -0.003(3)
O4CA 0.019(5) 0.014(3) 0.040(7) -0.003(4) 0.001(5) -0.001(3)
O5CA 0.020(3) 0.019(4) 0.019(3) -0.002(3) -0.003(3) 0.000(3)
O6CA 0.026(4) 0.016(4) 0.024(4) -0.007(3) -0.007(3) 0.001(3)
O7CA 0.034(6) 0.022(5) 0.048(7) -0.004(5) -0.022(5) -0.004(4)
O8CA 0.030(7) 0.024(4) 0.035(7) 0.000 -0.017(5) 0.000
O9CA 0.016(6) 0.015(4) 0.027(4) 0.000 -0.006(4) 0.000
O0DA 0.017(3) 0.014(3) 0.020(4) 0.000(3) 0.001(3) 0.000(2)
O29 0.024(5) 0.022(5) 0.024(4) -0.002(3) -0.005(3) -0.005(4)
O30 0.044(4) 0.015(6) 0.030(4) 0.000(4) -0.026(3) 0.002(4)
O31 0.046(7) 0.035(6) 0.033(5) -0.012(5) -0.024(5) 0.006(5)
O32 0.046(8) 0.029(5) 0.031(9) 0.000 -0.012(6) 0.000
O33 0.062(3) 0.023(9) 0.011(7) -0.009(6) 0.000 0.000
O34 0.042(10) 0.015(4) 0.026(9) -0.004(5) 0.000 0.000
O35 0.018(5) 0.016(3) 0.020(4) -0.001(3) 0.000 0.000
O37 0.052(14) 0.032(10) 0.099(12) -0.006(10) -0.013(11) -0.029(10)
O38 0.019(4) 0.031(5) 0.088(8) 0.008(6) 0.012(5) -0.002(4)
O39 0.048(16) 0.033(10) 0.114(13) -0.008(8) 0.029(12) -0.026(10)
O40 0.059(14) 0.048(17) 0.079(15) -0.011(10) 0.001(11) -0.013(11)
O41 0.091(12) 0.05(2) 0.10(3) 0.02(2) 0.041(17) 0.005(17)
O42 0.13(3) 0.020(9) 0.17(4) 0.012(13) 0.10(2) 0.012(14)
O43 0.030(8) 0.019(5) 0.055(10) 0.001(6) -0.004(7) -0.012(5)
O44 0.033(11) 0.017(4) 0.040(12) -0.004(5) 0.006(8) -0.007(5)
O45 0.021(4) 0.021(5) 0.047(5) -0.003(5) 0.008(4) -0.003(3)
O46 0.029(6) 0.019(7) 0.061(3) 0.001(4) 0.020(4) 0.007(5)
O47 0.015(6) 0.031(4) 0.070(9) 0.000 0.006(6) 0.000
O48 0.031(6) 0.021(7) 0.071(2) -0.001(4) -0.003(3) 0.000(4)
O49 0.017(5) 0.020(5) 0.054(6) 0.000 0.010(5) 0.000
O50 0.022(4) 0.023(5) 0.047(5) 0.000 -0.013(4) 0.000
O51 0.024(3) 0.025(4) 0.050(4) 0.006(4) -0.007(3) -0.003(3)
O52 0.030(5) 0.025(5) 0.074(8) -0.007(6) -0.019(5) -0.003(4)
O53 0.028(6) 0.026(4) 0.060(9) 0.000 -0.023(6) 0.000
O54 0.047(4) 0.018(6) 0.052(4) -0.001(4) -0.022(3) 0.000(4)
O55 0.048(4) 0.027(4) 0.023(3) -0.003(3) -0.008(3) 0.008(4)
O56 0.037(5) 0.020(5) 0.030(4) 0.000 -0.013(3) 0.000
O57 0.054(8) 0.028(4) 0.033(7) 0.000 -0.022(6) 0.000
O58 0.063(7) 0.026(5) 0.036(6) -0.005(4) -0.024(5) -0.001(6)
O59 0.071(3) 0.014(6) 0.030(6) -0.002(4) -0.009(3) 0.001(3)
O60 0.071(8) 0.031(5) 0.024(4) -0.006(4) 0.012(5) -0.005(6)
O61 0.070(9) 0.031(4) 0.021(6) 0.000 0.015(6) 0.000
O62 0.046(5) 0.020(5) 0.018(4) 0.000 0.003(3) 0.000
O63 0.051(4) 0.022(4) 0.019(3) -0.004(3) 0.005(3) 0.003(4)
O64 0.066(3) 0.014(6) 0.040(5) 0.001(4) 0.017(3) -0.002(3)
O65 0.054(7) 0.028(5) 0.036(7) -0.004(5) 0.024(5) -0.004(5)
O66 0.052(5) 0.028(4) 0.024(9) 0.000 0.020(5) 0.000
O67 0.033(5) 0.024(5) 0.031(5) 0.000 0.017(4) 0.000
O68 0.035(4) 0.025(4) 0.035(5) 0.000(4) 0.017(4) 0.001(4)
O69 0.018(4) 0.013(4) 0.027(7) 0.002(4) 0.004(4) 0.000(4)
O70 0.034(11) 0.019(5) 0.031(12) -0.006(6) 0.007(10) 0.007(7)
O71 0.027(3) 0.015(6) 0.020(6) -0.004(5) 0.004(3) 0.001(4)
O72 0.034(10) 0.020(4) 0.039(10) -0.001(5) 0.012(9) 0.010(5)
O73 0.025(5) 0.017(4) 0.022(4) 0.002(3) 0.001(3) 0.003(3)
O74 0.023(4) 0.018(6) 0.023(5) -0.002(5) -0.002(4) -0.002(5)
O75 0.054(12) 0.021(4) 0.013(10) -0.003(5) -0.008(7) -0.002(4)
O76 0.020(4) 0.013(4) 0.031(7) 0.002(4) 0.002(4) 0.003(3)
O77 0.14(2) 0.015(8) 0.098(15) -0.016(12) -0.008(14) 0.015(9)
O79 0.058(10) 0.17(3) 0.035(6) 0.021(9) 0.030(6) 0.018(13)
O80 0.041(6) 0.117(11) 0.075(9) 0.054(10) 0.027(7) 0.014(6)
O81 0.067(7) 0.055(17) 0.055(7) -0.019(13) -0.024(7) -0.005(8)
O82 0.022(4) 0.013(4) 0.026(6) 0.002(4) 0.000(4) 0.001(3)
O83 0.026(6) 0.015(4) 0.019(5) 0.000(3) 0.004(5) 0.000(4)
O84 0.047(7) 0.017(4) 0.041(10) -0.007(5) 0.004(7) -0.009(5)
O85 0.023(7) 0.013(8) 0.027(4) 0.003(5) 0.004(4) 0.000(7)
O86 0.022(8) 0.026(10) 0.028(4) 0.004(5) 0.007(4) 0.010(8)
O87 0.027(3) 0.014(6) 0.017(6) -0.002(6) 0.002(3) 0.003(4)
O3S 0.07(3) 0.032(14) 0.052(19) 0.000 0.010(16) 0.000
O1AA 0.074(8) 0.022(7) 0.046(12) 0.022(9) 0.000 0.000
K88 0.020(4) 0.008(5) 0.020(4) 0.000 0.004(3) 0.000
K0A 0.017(4) 0.015(6) 0.019(4) -0.002(3) 0.000 0.000
O28 0.058(9) 0.028(16) 0.056(18) -0.010(12) 0.034(11) -0.011(9)
O15 0.060(6) 0.036(7) 0.050(11) 0.005(7) 0.020(6) -0.009(4)
O4DA 0.04(3) 0.08(5) 0.066(16) 0.03(3) 0.00(2) 0.00(3)
Li17 0.035(14) 0.033(14) 0.035(14) -0.002(5) 0.000(5) 0.000(5)

loop_
_atom_type_symbol
_atom_type_description
_atom_type_scat_dispersion_real
_atom_type_scat_dispersion_imag
_atom_type_scat_source
Co Co 0.3494 0.9721 'International Tables Vol C Tables 4.2.6.8 and 6.1.1.4'
K K 0.2009 0.2494 'International Tables Vol C Tables 4.2.6.8 and 6.1.1.4'
Li Li -0.0003 0.0001 'International Tables Vol C Tables 4.2.6.8 and 6.1.1.4'
Mo Mo -1.6832 0.6857 'International Tables Vol C Tables 4.2.6.8 and 6.1.1.4'
Na Na 0.0362 0.0249 'International Tables Vol C Tables 4.2.6.8 and 6.1.1.4'
O O 0.0106 0.0060 'International Tables Vol C Tables 4.2.6.8 and 6.1.1.4'
P P 0.1023 0.0942 'International Tables Vol C Tables 4.2.6.8 and 6.1.1.4'
W W -0.8490 6.8722 'International Tables Vol C Tables 4.2.6.8 and 6.1.1.4'

loop_
_geom_angle_atom_site_label_1
_geom_angle_atom_site_label_2
_geom_angle_atom_site_label_3
_geom_angle
_geom_angle_site_symmetry_1
_geom_angle_site_symmetry_3
K3 W1 K1AA 105.8(3) . .
O0AA W1 K1AA 50.6(7) . .
O0AA W1 K3 148.5(5) . .
O0AA W1 O2AA 90.3(9) . .
O0AA W1 O5AA 89.9(8) . .
O2AA W1 K1AA 139.0(6) . .
O2AA W1 K3 104.2(6) . .
O2AA W1 O5AA 166.8(6) . .
O3AA W1 K1AA 80.3(5) . .
O3AA W1 K3 52.3(5) . .
O3AA W1 O0AA 98.8(7) . .
O3AA W1 O2AA 97.0(7) . .
O3AA W1 O5AA 96.0(6) . .
O3AA W1 O6AA 101.9(6) . .
O5AA W1 K1AA 46.2(5) . .
O5AA W1 K3 82.2(5) . .
O6AA W1 K1AA 131.7(4) . .
O6AA W1 K3 50.9(4) . .
O6AA W1 O0AA 159.2(6) . .
O6AA W1 O2AA 89.1(6) . .
O6AA W1 O5AA 86.1(5) . .
O5AA W3 K1AA 47.7(5) . .
O5AA W3 O0BA 81.3(6) . .
O0BA W3 K1AA 92.8(4) . .
O2BA W3 K1AA 133.8(4) . .
O2BA W3 O5AA 86.6(5) . .
O2BA W3 O0BA 85.1(5) . .
O2BA W3 O5BA 158.6(6) . .
O2BA W3 O7BA 89.0(5) . .
O5BA W3 K1AA 48.5(7) . .
O5BA W3 O5AA 89.0(8) . .
O5BA W3 O0BA 73.5(5) . .
O5BA W3 O7BA 90.2(8) . .
O6BA W3 K1AA 80.0(5) . .
O6BA W3 O5AA 96.0(6) . .
O6BA W3 O0BA 172.1(6) . .
O6BA W3 O2BA 102.2(6) . .
O6BA W3 O5BA 99.1(7) . .
O6BA W3 O7BA 97.9(6) . .
O7BA W3 K1AA 136.8(4) . .
O7BA W3 O5AA 166.1(5) . .
O7BA W3 O0BA 85.1(6) . .
O7BA W5 O8BA 90.9(8) . .
O7BA W5 O9BA 85.0(6) . .
O7BA W5 O2CA 166.4(5) . .
O8BA W5 O9BA 74.0(5) . .
O8BA W5 O2CA 88.4(8) . .
O1CA W5 O7BA 96.5(6) . .
O1CA W5 O8BA 98.8(6) . .
O1CA W5 O9BA 172.7(5) . .
O1CA W5 O2CA 97.0(6) . .
O1CA W5 O3CA 101.7(6) . .
O2CA W5 O9BA 81.7(6) . .
O3CA W5 O7BA 89.2(5) . .
O3CA W5 O8BA 159.3(6) . .
O3CA W5 O9BA 85.4(5) . .
O3CA W5 O2CA 86.7(5) . .
O2CA W6 O9CA 81.6(6) . .
O6CA W6 O2CA 85.9(5) . .
O6CA W6 O8CA 159.0(6) . .
O6CA W6 O9CA 85.6(5) . .
O6CA W6 O30 88.8(5) . .
O7CA W6 O2CA 96.3(6) . .
O7CA W6 O6CA 101.8(6) . .
O7CA W6 O8CA 99.1(6) . .
O7CA W6 O9CA 172.2(6) . .
O7CA W6 O30 97.0(6) . .
O8CA W6 O2CA 89.8(7) . .
O8CA W6 O9CA 73.5(5) . .
O30 W6 O2CA 166.5(5) . .
O30 W6 O8CA 90.7(7) . .
O30 W6 O9CA 85.7(6) . .
O29 W7 O1BA 85.4(5) . 2_765
O29 W7 O30 88.6(5) . .
O29 W7 O32 158.7(6) . .
O29 W7 O33 86.5(7) . .
O30 W7 O1BA 85.2(6) . 2_765
O30 W7 O33 166.7(6) . .
O31 W7 O1BA 172.6(6) . 2_765
O31 W7 O29 101.9(6) . .
O31 W7 O30 96.2(6) . .
O31 W7 O32 99.4(7) . .
O31 W7 O33 97.0(7) . .
O32 W7 O1BA 73.4(6) . 2_765
O32 W7 O30 90.6(8) . .
O32 W7 O33 89.4(9) . .
O33 W7 O1BA 82.0(7) . 2_765
O2 W7 O1BA 133(6) . 2_765
O2 W7 O29 138(6) . .
O2 W7 O30 108(6) . .
O2 W7 O31 40(6) . .
O2 W7 O32 61(6) . .
O2 W7 O33 84(6) . .
K3 Mo1 K1AA 105.8(3) . .
O0AA Mo1 K1AA 50.6(7) . .
O0AA Mo1 K3 148.5(5) . .
O0AA Mo1 O2AA 90.3(9) . .
O0AA Mo1 O5AA 89.9(8) . .
O2AA Mo1 K1AA 139.0(6) . .
O2AA Mo1 K3 104.2(6) . .
O2AA Mo1 O5AA 166.8(6) . .
O3AA Mo1 K1AA 80.3(5) . .
O3AA Mo1 K3 52.3(5) . .
O3AA Mo1 O0AA 98.8(7) . .
O3AA Mo1 O2AA 97.0(7) . .
O3AA Mo1 O5AA 96.0(6) . .
O3AA Mo1 O6AA 101.9(6) . .
O5AA Mo1 K1AA 46.2(5) . .
O5AA Mo1 K3 82.2(5) . .
O6AA Mo1 K1AA 131.7(4) . .
O6AA Mo1 K3 50.9(4) . .
O6AA Mo1 O0AA 159.2(6) . .
O6AA Mo1 O2AA 89.1(6) . .
O6AA Mo1 O5AA 86.1(5) . .
O5AA Mo3 K1AA 47.7(5) . .
O5AA Mo3 O0BA 81.3(6) . .
O0BA Mo3 K1AA 92.8(4) . .
O2BA Mo3 K1AA 133.8(4) . .
O2BA Mo3 O5AA 86.6(5) . .
O2BA Mo3 O0BA 85.1(5) . .
O2BA Mo3 O5BA 158.6(6) . .
O2BA Mo3 O7BA 89.0(5) . .
O5BA Mo3 K1AA 48.5(7) . .
O5BA Mo3 O5AA 89.0(8) . .
O5BA Mo3 O0BA 73.5(5) . .
O5BA Mo3 O7BA 90.2(8) . .
O6BA Mo3 K1AA 80.0(5) . .
O6BA Mo3 O5AA 96.0(6) . .
O6BA Mo3 O0BA 172.1(6) . .
O6BA Mo3 O2BA 102.2(6) . .
O6BA Mo3 O5BA 99.1(7) . .
O6BA Mo3 O7BA 97.9(6) . .
O7BA Mo3 K1AA 136.8(4) . .
O7BA Mo3 O5AA 166.1(5) . .
O7BA Mo3 O0BA 85.1(6) . .
O7BA Mo5 O8BA 90.9(8) . .
O7BA Mo5 O9BA 85.0(6) . .
O7BA Mo5 O2CA 166.4(5) . .
O8BA Mo5 O9BA 74.0(5) . .
O8BA Mo5 O2CA 88.4(8) . .
O1CA Mo5 O7BA 96.5(6) . .
O1CA Mo5 O8BA 98.8(6) . .
O1CA Mo5 O9BA 172.7(5) . .
O1CA Mo5 O2CA 97.0(6) . .
O1CA Mo5 O3CA 101.7(6) . .
O2CA Mo5 O9BA 81.7(6) . .
O3CA Mo5 O7BA 89.2(5) . .
O3CA Mo5 O8BA 159.3(6) . .
O3CA Mo5 O9BA 85.4(5) . .
O3CA Mo5 O2CA 86.7(5) . .
O2CA Mo6 O9CA 81.6(6) . .
O6CA Mo6 O2CA 85.9(5) . .
O6CA Mo6 O8CA 159.0(6) . .
O6CA Mo6 O9CA 85.6(5) . .
O6CA Mo6 O30 88.8(5) . .
O7CA Mo6 O2CA 96.3(6) . .
O7CA Mo6 O6CA 101.8(6) . .
O7CA Mo6 O8CA 99.1(6) . .
O7CA Mo6 O9CA 172.2(6) . .
O7CA Mo6 O30 97.0(6) . .
O8CA Mo6 O2CA 89.8(7) . .
O8CA Mo6 O9CA 73.5(5) . .
O30 Mo6 O2CA 166.5(5) . .
O30 Mo6 O8CA 90.7(7) . .
O30 Mo6 O9CA 85.7(6) . .
O29 Mo O1BA 85.4(5) . 2_765
O29 Mo O30 88.6(5) . .
O29 Mo O32 158.7(6) . .
O29 Mo O33 86.5(7) . .
O30 Mo O1BA 85.2(6) . 2_765
O30 Mo O33 166.7(6) . .
O31 Mo O1BA 172.6(6) . 2_765
O31 Mo O29 101.9(6) . .
O31 Mo O30 96.2(6) . .
O31 Mo O32 99.4(7) . .
O31 Mo O33 97.0(7) . .
O32 Mo O1BA 73.4(6) . 2_765
O32 Mo O30 90.6(8) . .
O32 Mo O33 89.4(9) . .
O33 Mo O1BA 82.0(7) . 2_765
O2 Mo O1BA 133(6) . 2_765
O2 Mo O29 138(6) . .
O2 Mo O30 108(6) . .
O2 Mo O31 40(6) . .
O2 Mo O32 61(6) . .
O2 Mo O33 84(6) . .
Na1 W4 K0A 8.8(5) . .
O4BA W4 Na1 52.8(5) . .
O4BA W4 O3CA 90.1(5) . .
O4BA W4 O6CA 165.3(5) . .
O4BA W4 O0DA 82.0(5) . .
O4BA W4 K0A 57.7(7) . .
O3CA W4 Na1 115.0(4) . .
O3CA W4 O0DA 83.3(5) . .
O3CA W4 K0A 109.4(6) . .
O4CA W4 Na1 134.8(5) . .
O4CA W4 O4BA 97.0(6) . .
O4CA W4 O3CA 95.1(5) . .
O4CA W4 O5CA 97.7(5) . .
O4CA W4 O6CA 97.5(6) . .
O4CA W4 O0DA 178.1(5) . .
O4CA W4 K0A 143.6(7) . .
O5CA W4 Na1 55.0(4) . .
O5CA W4 O4BA 88.7(5) . .
O5CA W4 O3CA 167.2(5) . .
O5CA W4 O6CA 91.7(5) . .
O5CA W4 O0DA 84.0(5) . .
O5CA W4 K0A 59.6(6) . .
O6CA W4 Na1 116.5(5) . .
O6CA W4 O3CA 86.4(5) . .
O6CA W4 O0DA 83.4(5) . .
O6CA W4 K0A 110.2(7) . .
O0DA W4 Na1 45.7(4) . .
O0DA W4 K0A 36.9(6) . .
K3 W2 K0A 160.8(4) . .
Na1 W2 K3 160.2(3) . .
Na1 W2 K0A 8.6(5) . .
O6AA W2 K3 54.1(4) . .
O6AA W2 Na1 116.0(5) . .
O6AA W2 O8AA 83.0(5) . .
O6AA W2 K0A 110.4(6) . .
O8AA W2 K3 135.4(3) . .
O8AA W2 Na1 45.8(4) . .
O8AA W2 K0A 37.2(6) . .
O9AA W2 K3 106.2(6) . .
O9AA W2 Na1 54.7(6) . .
O9AA W2 O6AA 90.4(6) . .
O9AA W2 O8AA 83.1(6) . .
O9AA W2 O2BA 166.3(6) . .
O9AA W2 O4BA 88.6(6) . .
O9AA W2 K0A 59.4(6) . .
O2BA W2 K3 82.4(5) . .
O2BA W2 Na1 115.5(4) . .
O2BA W2 O6AA 86.1(5) . .
O2BA W2 O8AA 83.4(5) . .
O2BA W2 O4BA 91.5(5) . .
O2BA W2 K0A 109.6(5) . .
O3BA W2 K3 44.1(5) . .
O3BA W2 Na1 134.7(6) . .
O3BA W2 O6AA 96.6(6) . .
O3BA W2 O8AA 179.4(6) . .
O3BA W2 O9AA 97.3(7) . .
O3BA W2 O2BA 96.2(6) . .
O3BA W2 O4BA 97.8(6) . .
O3BA W2 K0A 143.3(7) . .
O4BA W2 K3 139.7(4) . .
O4BA W2 Na1 52.7(4) . .
O4BA W2 O6AA 165.6(5) . .
O4BA W2 O8AA 82.6(5) . .
O4BA W2 K0A 57.2(6) . .
Na1 W8 K0A 8.8(6) . .
O5CA W8 Na1 53.4(4) . .
O5CA W8 Na1 53.4(4) 12_755 .
O5CA W8 O5CA 87.7(7) 12_755 .
O5CA W8 O35 82.1(5) . .
O5CA W8 O35 82.1(5) 12_755 .
O5CA W8 K0A 58.2(5) 12_755 .
O5CA W8 K0A 58.2(5) . .
O29 W8 Na1 114.3(4) 12_755 .
O29 W8 Na1 114.3(4) . .
O29 W8 O5CA 164.9(5) . 12_755
O29 W8 O5CA 164.9(5) 12_755 .
O29 W8 O5CA 90.4(5) 12_755 12_755
O29 W8 O5CA 90.4(5) . .
O29 W8 O29 87.5(8) 12_755 .
O29 W8 O35 82.8(5) 12_755 .
O29 W8 O35 82.8(5) . .
O29 W8 K0A 108.4(6) 12_755 .
O29 W8 K0A 108.4(6) . .
O34 W8 Na1 135.7(7) . .
O34 W8 O5CA 98.3(6) . .
O34 W8 O5CA 98.3(6) . 12_755
O34 W8 O29 96.9(6) . 12_755
O34 W8 O29 96.9(6) . .
O34 W8 O35 179.5(7) . .
O34 W8 K0A 144.5(9) . .
O35 W8 Na1 44.8(5) . .
O35 W8 K0A 36.0(7) . .
O38 W9 O45 102.0(6) . .
O38 W9 O46 97.0(7) . .
O38 W9 O47 98.6(7) . .
O38 W9 O48 96.5(8) . .
O38 W9 O49 171.5(6) . .
O45 W9 O46 87.1(6) . .
O45 W9 O47 159.4(6) . .
O45 W9 O48 88.5(6) . .
O45 W9 O49 86.4(5) . .
O46 W9 O49 84.4(7) . .
O47 W9 O46 90.5(8) . .
O47 W9 O48 89.1(8) . .
O47 W9 O49 73.0(6) . .
O48 W9 O46 166.4(6) . .
O48 W9 O49 82.5(7) . .
O48 W10 O50 82.8(7) . .
O51 W10 O48 86.6(6) . .
O51 W10 O50 85.7(5) . .
O51 W10 O53 158.9(6) . .
O51 W10 O54 88.0(6) . .
O52 W10 O48 97.1(7) . .
O52 W10 O50 171.7(6) . .
O52 W10 O51 102.5(6) . .
O52 W10 O53 98.6(7) . .
O52 W10 O54 97.1(7) . .
O53 W10 O48 90.5(8) . .
O53 W10 O50 73.1(6) . .
O53 W10 O54 89.8(8) . .
O54 W10 O48 165.6(6) . .
O54 W10 O50 83.5(7) . .
O54 W11 O56 83.3(7) . .
O55 W11 O54 86.6(6) . .
O55 W11 O56 85.5(5) . .
O55 W11 O57 159.8(6) . .
O55 W11 O59 87.5(6) . .
O57 W11 O54 90.7(8) . .
O57 W11 O56 74.3(6) . .
O58 W11 O54 98.1(7) . .
O58 W11 O55 102.8(6) . .
O58 W11 O56 171.6(6) . .
O58 W11 O57 97.4(7) . .
O58 W11 O59 95.9(7) . .
O59 W11 O54 165.7(6) . .
O59 W11 O56 83.3(7) . .
O59 W11 O57 90.3(8) . .
O59 W12 O62 83.2(6) . .
O60 W12 O59 97.4(7) . .
O60 W12 O61 98.9(7) . .
O60 W12 O62 172.3(6) . .
O60 W12 O63 101.7(6) . .
O60 W12 O64 96.3(7) . .
O61 W12 O59 91.4(8) . .
O61 W12 O62 73.4(6) . .
O61 W12 O64 88.6(8) . .
O63 W12 O59 87.6(6) . .
O63 W12 O61 159.3(6) . .
O63 W12 O62 86.0(5) . .
O63 W12 O64 87.5(6) . .
O64 W12 O59 166.2(6) . .
O64 W12 O62 83.5(7) . .
O46 W13 K1AA 56.4(5) 7_645 .
O46 W13 O64 166.7(6) 7_645 .
O46 W13 O66 88.8(8) 7_645 .
O46 W13 O67 84.0(7) 7_645 .
O64 W13 K1AA 128.4(5) . .
O64 W13 O66 89.7(8) . .
O64 W13 O67 83.0(7) . .
O65 W13 K1AA 74.5(5) . .
O65 W13 O46 96.3(7) . 7_645
O65 W13 O64 97.0(7) . .
O65 W13 O66 98.5(7) . .
O65 W13 O67 171.6(6) . .
O65 W13 O68 102.2(6) . .
O66 W13 K1AA 44.0(7) . .
O66 W13 O67 73.1(6) . .
O67 W13 K1AA 98.9(4) . .
O68 W13 K1AA 142.9(5) . .
O68 W13 O46 88.1(6) . 7_645
O68 W13 O64 88.7(6) . .
O68 W13 O66 159.3(6) . .
O68 W13 O67 86.2(5) . .
O38 Mo9 O45 102.0(6) . .
O38 Mo9 O46 97.0(7) . .
O38 Mo9 O47 98.6(7) . .
O38 Mo9 O48 96.5(8) . .
O38 Mo9 O49 171.5(6) . .
O45 Mo9 O46 87.1(6) . .
O45 Mo9 O47 159.4(6) . .
O45 Mo9 O48 88.5(6) . .
O45 Mo9 O49 86.4(5) . .
O46 Mo9 O49 84.4(7) . .
O47 Mo9 O46 90.5(8) . .
O47 Mo9 O48 89.1(8) . .
O47 Mo9 O49 73.0(6) . .
O48 Mo9 O46 166.4(6) . .
O48 Mo9 O49 82.5(7) . .
O48 Mo10 O50 82.8(7) . .
O51 Mo10 O48 86.6(6) . .
O51 Mo10 O50 85.7(5) . .
O51 Mo10 O53 158.9(6) . .
O51 Mo10 O54 88.0(6) . .
O52 Mo10 O48 97.1(7) . .
O52 Mo10 O50 171.7(6) . .
O52 Mo10 O51 102.5(6) . .
O52 Mo10 O53 98.6(7) . .
O52 Mo10 O54 97.1(7) . .
O53 Mo10 O48 90.5(8) . .
O53 Mo10 O50 73.1(6) . .
O53 Mo10 O54 89.8(8) . .
O54 Mo10 O48 165.6(6) . .
O54 Mo10 O50 83.5(7) . .
O54 Mo11 O56 83.3(7) . .
O55 Mo11 O54 86.6(6) . .
O55 Mo11 O56 85.5(5) . .
O55 Mo11 O57 159.8(6) . .
O55 Mo11 O59 87.5(6) . .
O57 Mo11 O54 90.7(8) . .
O57 Mo11 O56 74.3(6) . .
O58 Mo11 O54 98.1(7) . .
O58 Mo11 O55 102.8(6) . .
O58 Mo11 O56 171.6(6) . .
O58 Mo11 O57 97.4(7) . .
O58 Mo11 O59 95.9(7) . .
O59 Mo11 O54 165.7(6) . .
O59 Mo11 O56 83.3(7) . .
O59 Mo11 O57 90.3(8) . .
O59 Mo12 O62 83.2(6) . .
O60 Mo12 O59 97.4(7) . .
O60 Mo12 O61 98.9(7) . .
O60 Mo12 O62 172.3(6) . .
O60 Mo12 O63 101.7(6) . .
O60 Mo12 O64 96.3(7) . .
O61 Mo12 O59 91.4(8) . .
O61 Mo12 O62 73.4(6) . .
O61 Mo12 O64 88.6(8) . .
O63 Mo12 O59 87.6(6) . .
O63 Mo12 O61 159.3(6) . .
O63 Mo12 O62 86.0(5) . .
O63 Mo12 O64 87.5(6) . .
O64 Mo12 O59 166.2(6) . .
O64 Mo12 O62 83.5(7) . .
O46 Mo13 K1AA 56.4(5) 7_645 .
O46 Mo13 O64 166.7(6) 7_645 .
O46 Mo13 O66 88.8(8) 7_645 .
O46 Mo13 O67 84.0(7) 7_645 .
O64 Mo13 K1AA 128.4(5) . .
O64 Mo13 O66 89.7(8) . .
O64 Mo13 O67 83.0(7) . .
O65 Mo13 K1AA 74.5(5) . .
O65 Mo13 O46 96.3(7) . 7_645
O65 Mo13 O64 97.0(7) . .
O65 Mo13 O66 98.5(7) . .
O65 Mo13 O67 171.6(6) . .
O65 Mo13 O68 102.2(6) . .
O66 Mo13 K1AA 44.0(7) . .
O66 Mo13 O67 73.1(6) . .
O67 Mo13 K1AA 98.9(4) . .
O68 Mo13 K1AA 142.9(5) . .
O68 Mo13 O46 88.1(6) . 7_645
O68 Mo13 O64 88.7(6) . .
O68 Mo13 O66 159.3(6) . .
O68 Mo13 O67 86.2(5) . .
W16 W14 Na2 76.34(8) 7_645 .
W16 W14 O45 60.5(4) 7_645 7_645
W16 W14 O68 149.6(4) 7_645 .
W16 W14 O69 85.8(6) 7_645 .
W16 W14 K88 77.79(10) 7_645 .
Na2 W14 K88 9.0(4) . .
O45 W14 Na2 115.7(4) 7_645 .
O45 W14 O68 89.9(6) 7_645 .
O45 W14 O69 83.7(7) 7_645 .
O45 W14 K88 109.9(5) 7_645 .
O68 W14 Na2 114.6(4) . .
O68 W14 O69 83.9(7) . .
O68 W14 K88 108.9(5) . .
O69 W14 Na2 45.7(7) . .
O69 W14 K88 36.8(7) . .
O70 W14 W16 94.1(9) . 7_645
O70 W14 Na2 135.0(9) . .
O70 W14 O45 95.6(10) . 7_645
O70 W14 O68 95.9(10) . .
O70 W14 O69 179.2(11) . .
O70 W14 O71 97.5(12) . .
O70 W14 K88 143.9(10) . .
O71 W14 W16 119.4(8) . 7_645
O71 W14 Na2 54.4(8) . .
O71 W14 O45 166.9(8) . 7_645
O71 W14 O68 87.6(9) . .
O71 W14 O69 83.3(10) . .
O71 W14 K88 59.1(8) . .
Na2 W14B K88 8.9(4) . .
O63 W14B Na2 113.9(4) . .
O63 W14B O68 92.9(6) . .
O63 W14B O83 82.0(7) . .
O63 W14B K88 108.3(5) . .
O68 W14B Na2 113.6(4) . .
O68 W14B O83 83.4(7) . .
O68 W14B K88 108.0(5) . .
O72 W14B Na2 134.1(10) . .
O72 W14B O63 96.8(10) . .
O72 W14B O68 97.1(10) . .
O72 W14B O83 178.8(12) . .
O72 W14B O86 98.4(13) . .
O72 W14B O87 97.1(12) . .
O72 W14B K88 143.0(10) . .
O83 W14B Na2 46.4(7) . .
O83 W14B K88 37.6(7) . .
O86 W14B Na2 52.8(8) . .
O86 W14B O63 164.6(9) . .
O86 W14B O68 87.1(10) . .
O86 W14B O83 82.7(10) . .
O86 W14B K88 57.4(8) . .
O87 W14B Na2 54.5(8) . .
O87 W14B O63 86.4(9) . .
O87 W14B O68 165.8(8) . .
O87 W14B O83 82.4(10) . .
O87 W14B O86 89.8(12) . .
O87 W14B K88 59.1(8) . .
Na2 W15 K88 8.9(4) . .
O55 W15 Na2 115.0(4) . .
O55 W15 O63 92.7(6) . .
O55 W15 O73 82.6(8) . .
O55 W15 K88 109.3(5) . .
O63 W15 Na2 113.7(4) . .
O63 W15 O73 84.0(7) . .
O63 W15 K88 108.3(5) . .
O71 W15 Na2 53.8(7) . .
O71 W15 O55 166.3(8) . .
O71 W15 O63 86.2(9) . .
O71 W15 O73 83.7(10) . .
O71 W15 K88 58.5(8) . .
O73 W15 Na2 46.5(7) . .
O73 W15 K88 37.6(8) . .
O74 W15 Na2 54.3(8) . .
O74 W15 O55 88.0(9) . .
O74 W15 O63 166.6(8) . .
O74 W15 O71 89.9(11) . .
O74 W15 O73 82.8(10) . .
O74 W15 K88 59.0(8) . .
O75 W15 Na2 133.6(9) . .
O75 W15 O55 98.2(10) . .
O75 W15 O63 95.1(10) . .
O75 W15 O71 95.5(12) . .
O75 W15 O73 178.8(12) . .
O75 W15 O74 98.1(12) . .
O75 W15 K88 142.5(9) . .
K2B W15B K88 172.2(6) . .
Na2 W15B K2B 178.9(5) . .
Na2 W15B K88 8.9(4) . .
O51 W15B K2B 68.3(5) . .
O51 W15B Na2 112.5(4) . .
O51 W15B O82 82.9(7) . .
O51 W15B K88 107.1(5) . .
O55 W15B K2B 66.0(5) . .
O55 W15B Na2 114.6(5) . .
O55 W15B O51 93.2(6) . .
O55 W15B O82 82.4(8) . .
O55 W15B K88 108.9(5) . .
O82 W15B K2B 134.8(7) . .
O82 W15B Na2 46.3(7) . .
O82 W15B K88 37.4(7) . .
O84 W15B K2B 44.9(11) . .
O84 W15B Na2 134.0(11) . .
O84 W15B O51 97.7(11) . .
O84 W15B O55 96.6(11) . .
O84 W15B O82 178.9(13) . .
O84 W15B O85 99.6(13) . .
O84 W15B O87 96.7(13) . .
O84 W15B K88 142.9(11) . .
O85 W15B K2B 127.5(8) . .
O85 W15B Na2 52.1(8) . .
O85 W15B O51 85.4(9) . .
O85 W15B O55 163.9(8) . .
O85 W15B O82 81.4(10) . .
O85 W15B O87 89.7(12) . .
O85 W15B K88 56.6(8) . .
O87 W15B K2B 124.9(8) . .
O87 W15B Na2 54.5(8) . .
O87 W15B O51 165.4(8) . .
O87 W15B O55 87.6(9) . .
O87 W15B O82 82.7(9) . .
O87 W15B K88 59.1(8) . .
W14 W16 Na2 72.99(8) 7_645 .
W14 W16 O45 61.5(4) 7_645 .
W14 W16 O51 153.2(4) 7_645 .
W14 W16 O76 84.9(7) 7_645 .
W14 W16 K88 74.69(11) 7_645 .
Na2 W16 K88 8.9(4) . .
O44 W16 W14 95.6(10) . 7_645
O44 W16 Na2 134.8(10) . .
O44 W16 O45 96.3(10) . .
O44 W16 O51 96.2(11) . .
O44 W16 O74 97.5(12) . .
O44 W16 O76 179.0(12) . .
O44 W16 K88 143.7(10) . .
O45 W16 Na2 114.0(4) . .
O45 W16 O51 93.3(6) . .
O45 W16 O76 83.2(7) . .
O45 W16 K88 108.5(5) . .
O51 W16 Na2 113.6(4) . .
O51 W16 O76 83.0(8) . .
O51 W16 K88 108.0(5) . .
O74 W16 W14 114.7(8) . 7_645
O74 W16 Na2 53.4(8) . .
O74 W16 O45 166.0(9) . .
O74 W16 O51 87.4(9) . .
O74 W16 O76 83.0(10) . .
O74 W16 K88 58.2(8) . .
O76 W16 Na2 46.1(7) . .
O76 W16 K88 37.2(7) . .
O4CA Co1 O36 101.0(7) 6_655 .
O4CA Co1 O37 91.1(9) 6_655 .
O4CA Co1 O39 84.5(12) 6_655 .
O4CA Co1 O40 89.1(15) 6_655 .
O36 Co1 O37 77.2(12) . .
O36 Co1 O39 174.3(12) . .
O36 Co1 O40 99.3(16) . .
O38 Co1 O4CA 174.8(6) . 6_655
O38 Co1 O36 83.9(7) . .
O38 Co1 O37 88.2(9) . .
O38 Co1 O39 90.7(12) . .
O38 Co1 O40 91.8(15) . .
O39 Co1 O37 104.6(18) . .
O39 Co1 O40 79(2) . .
O40 Co1 O37 176.4(19) . .
O39 Co0A K2B 116(3) . .
O6BA Co3 Co3 124.2(11) . 4_565
O6BA Co3 O65 92.9(9) . .
O6BA Co3 O28 155.9(19) . 4_565
O6BA Co3 O15 84.0(17) . .
O6BA Co3 O15 107(2) . 4_565
O65 Co3 Co3 136.2(8) . 4_565
O65 Co3 O28 94.2(19) . 4_565
O65 Co3 O15 170(2) . .
O65 Co3 O15 139(2) . 4_565
O28 Co3 Co3 57(2) . 4_565
O28 Co3 Co3 42.5(18) 4_565 4_565
O28 Co3 O6BA 96(2) . .
O28 Co3 O65 101(2) . .
O28 Co3 O28 60(3) . 4_565
O28 Co3 O15 88(3) . .
O28 Co3 O15 111(3) . 4_565
O28 Co3 O15 92(2) 4_565 .
O15 Co3 Co3 56.3(19) 4_565 4_565
O15 Co3 Co3 51.5(17) . 4_565
O15 Co3 O28 82(3) 4_565 4_565
O15 Co3 O15 35(3) 4_565 .
O4AA Co4 O1CA 90(2) . 6_655
O4AA Co4 O44 96(2) . .
O1CA Co4 O44 171.4(19) 6_655 .
O43 Co4 O4AA 64(4) . .
O43 Co4 O1CA 117(3) . 6_655
O43 Co4 O44 71(3) . .
O1CA Co4B O43 92(2) 6_655 .
O70 Co4B O1CA 172.6(16) 7_645 6_655
O70 Co4B O43 94(2) 7_645 .
O70 Co4B O4DA 89(3) 7_645 .
O4DA Co4B O43 97(3) . .
O72 Co5 O60 176.2(16) . 4_565
O77 Co5 O60 95.2(17) . 4_565
O77 Co5 O72 88.6(17) . .
O60 Co5B O75 171.4(15) 4_565 .
O77 Co5B O60 89.5(15) . 4_565
O77 Co5B O75 97.2(16) . .
O0AA K1AA W13 155.05(11) . 11_575
O0AA K1AA O46 139.8(6) . 13_665
O0AA K1AA O46 139.8(6) . 7_645
O5AA K1AA W13 139.0(7) . 11_575
O5AA K1AA W13 109.0(4) 11_575 11_575
O5AA K1AA O0AA 52.2(5) . .
O5AA K1AA O0AA 52.2(5) 11_575 .
O5AA K1AA O5AA 61.2(6) 11_575 .
O5AA K1AA O5BA 52.4(5) . .
O5AA K1AA O5BA 52.4(5) 11_575 .
O5AA K1AA O46 120.2(4) . 7_645
O5AA K1AA O46 120.2(4) 11_575 13_665
O5AA K1AA O46 167.3(8) 11_575 7_645
O5AA K1AA O46 167.3(8) . 13_665
O5BA K1AA W13 88.9(5) . 11_575
O5BA K1AA O0AA 89.5(6) . .
O5BA K1AA O46 117.1(7) . 7_645
O5BA K1AA O46 117.1(7) . 13_665
O46 K1AA W13 28.8(3) 13_665 11_575
O46 K1AA W13 61.0(4) 7_645 11_575
O46 K1AA O46 55.4(5) 7_645 13_665
O66 K1AA W13 27.7(2) . 11_575
O66 K1AA O0AA 165.7(9) . .
O66 K1AA O5AA 116.4(7) . 11_575
O66 K1AA O5AA 116.4(7) . .
O66 K1AA O5BA 76.2(7) . .
O66 K1AA O46 51.0(5) . 13_665
O66 K1AA O46 51.0(5) . 7_645
O79 K1AA W13 127.9(8) . 11_575
O79 K1AA W13 111.6(9) 11_575 11_575
O79 K1AA O0AA 58.8(8) . .
O79 K1AA O0AA 58.8(8) 11_575 .
O79 K1AA O5AA 91.1(9) . .
O79 K1AA O5AA 91.1(9) 11_575 11_575
O79 K1AA O5AA 108.4(10) . 11_575
O79 K1AA O5AA 108.4(10) 11_575 .
O79 K1AA O5BA 143.0(9) . .
O79 K1AA O5BA 143.0(9) 11_575 .
O79 K1AA O46 84.3(9) 11_575 13_665
O79 K1AA O46 99.9(9) . 13_665
O79 K1AA O46 99.9(9) 11_575 7_645
O79 K1AA O46 84.3(9) . 7_645
O79 K1AA O66 134.5(9) 11_575 .
O79 K1AA O66 134.5(9) . .
O79 K1AA O79 34(2) . 11_575
O80 K1AA W13 69.0(4) 11_575 11_575
O80 K1AA W13 118.2(6) . 11_575
O80 K1AA O0AA 86.7(5) . .
O80 K1AA O0AA 86.7(5) 11_575 .
O80 K1AA O5AA 123.9(6) 11_575 .
O80 K1AA O5AA 123.9(6) . 11_575
O80 K1AA O5AA 63.5(5) . .
O80 K1AA O5AA 63.5(5) 11_575 11_575
O80 K1AA O5BA 98.7(6) . .
O80 K1AA O5BA 98.7(6) 11_575 .
O80 K1AA O46 115.8(6) . 13_665
O80 K1AA O46 115.8(6) 11_575 7_645
O80 K1AA O46 61.2(5) 11_575 13_665
O80 K1AA O46 61.2(5) . 7_645
O80 K1AA O66 95.4(5) . .
O80 K1AA O66 95.4(5) 11_575 .
O80 K1AA O79 97.8(13) 11_575 .
O80 K1AA O79 97.8(13) . 11_575
O80 K1AA O79 63.9(12) 11_575 11_575
O80 K1AA O79 63.9(12) . .
O80 K1AA O80 161.2(12) 11_575 .
K2B K0AA O41 173.9(9) 4_565 .
K2B K0AA O41 93.3(9) . .
K2B K0AA O1DA 70.2(7) . .
K2B K0AA O1DA 142.1(8) 4_565 .
O0CA K0AA K2B 23(2) . .
O0CA K0AA K2B 101(2) 4_565 .
O0CA K0AA O41 73(2) . .
O0CA K0AA O41 163(2) 4_565 .
O0CA K0AA O1DA 145(2) 4_565 .
O0CA K0AA O1DA 57(2) . .
O41 K0AA O41 92.7(16) . 4_565
O41 K0AA O1DA 34.5(10) 4_565 4_565
O41 K0AA O1DA 114.6(10) . 4_565
O41 K0AA O1DA 34.4(10) . .
O41 K0AA O1DA 114.6(10) 4_565 .
O42 K0AA K2B 103.8(13) 4_565 .
O42 K0AA K2B 83.8(19) . .
O42 K0AA K2B 103.8(13) . 4_565
O42 K0AA K2B 83.8(19) 4_565 4_565
O42 K0AA O0CA 89(3) 4_565 4_565
O42 K0AA O0CA 96(2) . 4_565
O42 K0AA O0CA 96(2) 4_565 .
O42 K0AA O0CA 89(3) . .
O42 K0AA O41 76.7(13) . .
O42 K0AA O41 96(2) 4_565 .
O42 K0AA O41 76.7(13) 4_565 4_565
O42 K0AA O41 96(2) . 4_565
O42 K0AA O42 170(3) 4_565 .
O42 K0AA O81 104(3) 4_565 4_565
O42 K0AA O81 104(3) . .
O42 K0AA O81 84(2) 4_565 .
O42 K0AA O81 84(2) . 4_565
O42 K0AA O1DA 126(2) 4_565 .
O42 K0AA O1DA 50.5(15) 4_565 4_565
O42 K0AA O1DA 126(2) . 4_565
O42 K0AA O1DA 50.5(15) . .
O81 K0AA K2B 67(2) . 4_565
O81 K0AA K2B 22(2) 4_565 4_565
O81 K0AA O41 107(2) . .
O81 K0AA O41 107(2) 4_565 4_565
O81 K0AA O41 154(2) . 4_565
O81 K0AA O41 154(2) 4_565 .
O81 K0AA O81 61(5) 4_565 .
O81 K0AA O1DA 120(2) 4_565 .
O81 K0AA O1DA 90(2) . .
O81 K0AA O1DA 120(2) . 4_565
O81 K0AA O1DA 90(2) 4_565 4_565
O1DA K0AA O1DA 145.6(13) 4_565 .
Co0A K2B W15B 75.4(6) . .
K0AA K2B W15B 148.5(8) . .
K0AA K2B Co0A 105.0(8) . .
K0AA K2B K2B 49.6(4) . 4_565
K2B K2B W15B 125.6(7) 4_565 .
O0CA K2B W15B 145(3) . .
O0CA K2B Co0A 75(3) . .
O0CA K2B K0AA 34(3) . .
O0CA K2B O84 147(3) . .
O84 K2B W15B 22.8(5) . .
O84 K2B Co0A 72.6(9) . .
O84 K2B K0AA 170.9(11) . .
O84 K2B K2B 132.5(7) . 4_565
W2 K3 Mo1 116.86(17) 4_565 .
W2 K3 Mo1 58.69(6) . .
W2 K3 W2 157.9(6) 4_565 .
O3AA K3 Mo1 149.3(4) 4_565 .
O3AA K3 Mo1 26.1(2) . .
O3AA K3 W2 92.8(3) . 4_565
O3AA K3 W2 84.8(3) 4_565 4_565
O3AA K3 W2 92.8(3) 4_565 .
O3AA K3 W2 84.8(3) . .
O3AA K3 O3AA 167.5(9) . 4_565
O6AA K3 Mo1 29.1(2) . .
O6AA K3 Mo1 139.0(5) 4_565 .
O6AA K3 W2 31.2(2) . .
O6AA K3 W2 136.6(5) . 4_565
O6AA K3 W2 136.6(5) 4_565 .
O6AA K3 W2 31.2(2) 4_565 4_565
O6AA K3 O3AA 120.3(4) 4_565 .
O6AA K3 O3AA 54.7(3) 4_565 4_565
O6AA K3 O3AA 120.3(4) . 4_565
O6AA K3 O3AA 54.7(3) . .
O6AA K3 O6AA 140.9(8) 4_565 .
O3BA K3 Mo1 92.2(3) 4_565 .
O3BA K3 Mo1 84.6(3) . .
O3BA K3 W2 25.9(3) 4_565 4_565
O3BA K3 W2 147.0(5) . 4_565
O3BA K3 W2 147.0(5) 4_565 .
O3BA K3 W2 25.9(3) . .
O3BA K3 O3AA 110.6(4) 4_565 4_565
O3BA K3 O3AA 67.2(4) . 4_565
O3BA K3 O3AA 110.6(4) . .
O3BA K3 O3AA 67.2(4) 4_565 .
O3BA K3 O6AA 56.4(4) . .
O3BA K3 O6AA 116.6(5) . 4_565
O3BA K3 O6AA 116.6(5) 4_565 .
O3BA K3 O6AA 56.4(4) 4_565 4_565
O3BA K3 O3BA 161.8(10) 4_565 .
O1AA K3 Mo1 79.8(3) . .
O1AA K3 W2 79.0(3) . .
O1AA K3 W2 79.0(3) . 4_565
O1AA K3 O3AA 83.8(4) . 4_565
O1AA K3 O3AA 83.8(4) . .
O1AA K3 O6AA 70.4(4) . 4_565
O1AA K3 O6AA 70.4(4) . .
O1AA K3 O3BA 80.9(5) . 4_565
O1AA K3 O3BA 80.9(5) . .
O1AA K3 O15 165.5(13) . 4_565
O1AA K3 O15 165.5(13) . .
O15 K3 Mo1 101.3(15) . .
O15 K3 Mo1 98.5(15) 4_565 .
O15 K3 W2 112.6(14) 4_565 .
O15 K3 W2 89.2(13) . .
O15 K3 W2 112.6(14) . 4_565
O15 K3 W2 89.2(13) 4_565 4_565
O15 K3 O3AA 103.6(15) . .
O15 K3 O3AA 103.6(15) 4_565 4_565
O15 K3 O3AA 88.5(15) . 4_565
O15 K3 O3AA 88.5(15) 4_565 .
O15 K3 O6AA 114.6(15) . 4_565
O15 K3 O6AA 114.6(15) 4_565 .
O15 K3 O6AA 103.4(14) . .
O15 K3 O6AA 103.4(14) 4_565 4_565
O15 K3 O3BA 113.4(14) . 4_565
O15 K3 O3BA 113.4(14) 4_565 .
O15 K3 O3BA 84.9(14) . .
O15 K3 O3BA 84.9(14) 4_565 4_565
O15 K3 O15 29(3) 4_565 .
O8AA P1 O8AA 111.3(9) . 11_575
O8AA P1 O0BA 110.4(6) . .
O8AA P1 O0BA 110.4(6) 11_575 .
O8AA P1 K0A 42.6(9) 11_575 2_765
O8AA P1 K0A 68.7(9) 11_575 .
O8AA P1 K0A 42.6(9) . .
O8AA P1 K0A 68.7(9) . 2_765
O0BA P1 K0A 126.0(8) . .
O0BA P1 K0A 126.0(8) . 2_765
K0A P1 K0A 26.1(14) . 2_765
O9BA P2 O9CA 106.9(10) . .
O9BA P2 K0A 125.2(9) . .
O9BA P2 K0A 125.2(9) . 2_765
O9CA P2 K0A 125.6(9) . .
O9CA P2 K0A 125.6(9) . 2_765
O0DA P2 O9BA 110.1(6) . .
O0DA P2 O9BA 110.1(6) 11_575 .
O0DA P2 O9CA 109.8(6) 11_575 .
O0DA P2 O9CA 109.8(6) . .
O0DA P2 O0DA 110.1(9) . 11_575
O0DA P2 K0A 68.1(8) . 2_765
O0DA P2 K0A 42.0(8) 11_575 2_765
O0DA P2 K0A 68.1(8) 11_575 .
O0DA P2 K0A 42.0(8) . .
K0A P2 K0A 26.2(14) 2_765 .
O1BA P3 O1BA 107.1(13) 2_765 .
O1BA P3 K0A 125.4(6) 2_765 2_765
O1BA P3 K0A 125.4(6) . .
O1BA P3 K0A 125.4(6) 2_765 .
O1BA P3 K0A 125.4(6) . 2_765
O35 P3 O1BA 109.6(4) . 2_765
O35 P3 O1BA 109.6(4) 2_765 2_765
O35 P3 O1BA 109.6(4) 2_765 .
O35 P3 O1BA 109.6(4) . .
O35 P3 O35 111.4(14) 2_765 .
O35 P3 K0A 42.5(10) 2_765 2_765
O35 P3 K0A 68.9(10) 2_765 .
O35 P3 K0A 42.5(10) . .
O35 P3 K0A 68.9(10) . 2_765
K0A P3 K0A 26.3(14) 2_765 .
P6 P4 K88 71.8(5) 13_665 .
P6 P4 K88 71.8(5) 13_665 13_665
O49 P4 P6 52.3(9) . 13_665
O49 P4 O50 115.6(12) . .
O49 P4 K88 122.5(9) . 13_665
O49 P4 K88 122.5(9) . .
O50 P4 P6 167.8(11) . 13_665
O50 P4 K88 119.9(9) . 13_665
O50 P4 K88 119.9(9) . .
O76 P4 P6 79.9(11) 11_575 13_665
O76 P4 P6 79.9(11) . 13_665
O76 P4 O49 107.7(12) 11_575 .
O76 P4 O49 107.7(12) . .
O76 P4 O50 106.3(12) . .
O76 P4 O50 106.3(12) 11_575 .
O76 P4 O76 113(2) . 11_575
O76 P4 K88 43.0(11) . .
O76 P4 K88 70.3(12) 11_575 .
O76 P4 K88 70.3(12) . 13_665
O76 P4 K88 43.0(11) 11_575 13_665
K88 P4 K88 27.3(12) . 13_665
O50 P4B K88 119.1(9) . 13_665
O50 P4B K88 119.1(9) . .
O56 P4B O50 117.7(12) . .
O56 P4B K88 121.3(9) . .
O56 P4B K88 121.3(9) . 13_665
O82 P4B O50 106.7(11) 11_575 .
O82 P4B O50 106.7(11) . .
O82 P4B O56 106.6(12) 11_575 .
O82 P4B O56 106.6(12) . .
O82 P4B O82 113(2) 11_575 .
O82 P4B K88 69.9(12) 11_575 .
O82 P4B K88 42.8(11) . .
K88 P4B K88 27.1(12) . 13_665
O56 P5 O62 116.9(12) . .
O56 P5 K88 121.6(9) . 13_665
O56 P5 K88 121.6(9) . .
O62 P5 K88 119.6(9) . 13_665
O62 P5 K88 119.6(9) . .
O73 P5 O56 106.1(12) 11_575 .
O73 P5 O56 106.1(12) . .
O73 P5 O62 107.4(11) 11_575 .
O73 P5 O62 107.4(11) . .
O73 P5 O73 113(2) . 11_575
O73 P5 K88 43.0(12) . .
O73 P5 K88 70.2(12) . 13_665
O73 P5 K88 43.0(12) 11_575 13_665
O73 P5 K88 70.2(12) 11_575 .
K88 P5 K88 27.2(12) . 13_665
O62 P5B O67 118.7(12) . .
O62 P5B K88 119.7(9) . .
O62 P5B K88 119.7(9) . 13_665
O67 P5B K88 119.8(9) . .
O67 P5B K88 119.8(9) . 13_665
O83 P5B O62 105.4(11) 11_575 .
O83 P5B O62 105.4(11) . .
O83 P5B O67 107.1(11) 11_575 .
O83 P5B O67 107.1(11) . .
O83 P5B K88 70.2(11) 11_575 .
O83 P5B K88 43.2(11) . .
K88 P5B K88 27.0(11) . 13_665
P4 P6 K88 73.8(5) 13_665 .
P4 P6 K88 73.8(5) 13_665 13_665
O49 P6 P4 49.1(8) 13_665 13_665
O49 P6 O67 114.8(12) 13_665 .
O49 P6 K88 121.3(9) 13_665 .
O49 P6 K88 121.3(9) 13_665 13_665
O67 P6 P4 163.9(11) . 13_665
O67 P6 K88 121.8(9) . .
O67 P6 K88 121.8(9) . 13_665
O69 P6 P4 79.4(11) . 13_665
O69 P6 P4 79.4(11) 11_575 13_665
O69 P6 O49 106.9(12) . 13_665
O69 P6 O49 106.9(12) 11_575 13_665
O69 P6 O67 109.1(12) 11_575 .
O69 P6 O67 109.1(12) . .
O69 P6 O69 110.1(19) 11_575 .
O69 P6 K88 41.3(11) 11_575 13_665
O69 P6 K88 68.8(11) 11_575 .
O69 P6 K88 41.3(11) . .
O69 P6 K88 68.9(11) . 13_665
K88 P6 K88 27.6(12) . 13_665
O8AA Na1 O8AA 70.7(7) 12_755 .
O8AA Na1 O9AA 57.1(5) 12_755 .
O8AA Na1 O9AA 57.1(5) . .
O8AA Na1 O4BA 57.8(4) . .
O8AA Na1 O4BA 57.8(4) 12_755 12_755
O8AA Na1 O4BA 107.7(7) 12_755 .
O8AA Na1 O4BA 107.7(7) . 12_755
O8AA Na1 O5CA 108.1(5) 12_755 12_755
O8AA Na1 O5CA 145.1(9) . 12_755
O8AA Na1 O5CA 145.1(9) 12_755 .
O8AA Na1 O5CA 108.1(5) . .
O8AA Na1 O35 142.5(5) 12_755 .
O8AA Na1 O35 142.5(5) . .
O9AA Na1 O5CA 92.1(7) . .
O9AA Na1 O5CA 92.1(7) . 12_755
O4BA Na1 O9AA 53.2(4) . .
O4BA Na1 O9AA 53.2(4) 12_755 .
O4BA Na1 O4BA 92.5(8) 12_755 .
O4BA Na1 O5CA 91.7(7) . 12_755
O4BA Na1 O5CA 52.6(4) 12_755 12_755
O4BA Na1 O5CA 91.7(7) 12_755 .
O4BA Na1 O5CA 52.6(4) . .
O5CA Na1 O5CA 52.2(6) 12_755 .
O0DA Na1 O8AA 72.4(4) . .
O0DA Na1 O8AA 142.1(7) 12_755 .
O0DA Na1 O8AA 142.1(7) . 12_755
O0DA Na1 O8AA 72.4(4) 12_755 12_755
O0DA Na1 O9AA 107.9(5) . .
O0DA Na1 O9AA 107.9(5) 12_755 .
O0DA Na1 O4BA 57.2(4) 12_755 12_755
O0DA Na1 O4BA 145.3(9) 12_755 .
O0DA Na1 O4BA 145.3(9) . 12_755
O0DA Na1 O4BA 57.2(4) . .
O0DA Na1 O5CA 106.9(7) 12_755 .
O0DA Na1 O5CA 57.4(4) 12_755 12_755
O0DA Na1 O5CA 57.4(4) . .
O0DA Na1 O5CA 106.9(7) . 12_755
O0DA Na1 O0DA 141.3(9) 12_755 .
O0DA Na1 O35 71.1(5) 12_755 .
O0DA Na1 O35 71.1(5) . .
O35 Na1 O9AA 145.1(10) . .
O35 Na1 O4BA 107.0(6) . 12_755
O35 Na1 O4BA 107.0(6) . .
O35 Na1 O5CA 57.1(5) . .
O35 Na1 O5CA 57.1(5) . 12_755
K0A Na1 O8AA 84.4(10) 2_765 12_755
K0A Na1 O8AA 85(3) . 12_755
K0A Na1 O8AA 85(3) . .
K0A Na1 O8AA 84.4(10) 2_765 .
K0A Na1 O9AA 133(4) . .
K0A Na1 O9AA 131.3(13) 2_765 .
K0A Na1 O4BA 130.9(6) 2_765 12_755
K0A Na1 O4BA 131.3(11) . .
K0A Na1 O4BA 130.9(6) 2_765 .
K0A Na1 O4BA 131.3(11) . 12_755
K0A Na1 O5CA 130.5(11) 2_765 12_755
K0A Na1 O5CA 130.5(11) 2_765 .
K0A Na1 O5CA 130(3) . .
K0A Na1 O5CA 130(3) . 12_755
K0A Na1 O0DA 83.8(7) 2_765 12_755
K0A Na1 O0DA 83.4(13) . 12_755
K0A Na1 O0DA 83.8(7) 2_765 .
K0A Na1 O0DA 83.4(13) . .
K0A Na1 O35 83.6(12) 2_765 .
K0A Na1 O35 82(4) . .
K0A Na1 K0A 1(2) . 2_765
O69 Na2 O69 165.1(14) . 7_645
O69 Na2 O73 105.0(8) 7_645 .
O69 Na2 O73 73.3(7) . .
O69 Na2 O73 105.0(8) . 7_645
O69 Na2 O73 73.3(7) 7_645 7_645
O69 Na2 O76 34.6(8) . 7_645
O69 Na2 O76 34.6(8) 7_645 .
O69 Na2 O76 142.5(8) . .
O69 Na2 O76 142.5(8) 7_645 7_645
O69 Na2 O82 106.5(8) 7_645 7_645
O69 Na2 O82 71.7(8) . 7_645
O69 Na2 O83 140.2(8) . 7_645
O69 Na2 O83 37.3(7) 7_645 7_645
O73 Na2 O73 167.5(14) 7_645 .
O73 Na2 O76 70.7(8) 7_645 7_645
O73 Na2 O76 70.7(8) . .
O73 Na2 O76 107.8(8) 7_645 .
O73 Na2 O76 107.8(8) . 7_645
O73 Na2 O82 33.5(7) 7_645 7_645
O73 Na2 O82 144.0(8) . 7_645
O73 Na2 O83 36.2(7) 7_645 7_645
O73 Na2 O83 141.7(8) . 7_645
O76 Na2 O76 166.8(14) 7_645 .
O76 Na2 O82 37.3(7) 7_645 7_645
O76 Na2 O82 140.3(8) . 7_645
O76 Na2 O83 106.7(8) 7_645 7_645
O76 Na2 O83 71.9(8) . 7_645
O82 Na2 O83 69.6(7) . .
O82 Na2 O83 108.9(7) 7_645 .
O83 Na2 O83 168.1(13) 7_645 .
K88 Na2 O69 82.5(7) . .
K88 Na2 O69 82.5(7) 13_665 .
K88 Na2 O69 82.5(7) 13_665 7_645
K88 Na2 O69 82.5(7) . 7_645
K88 Na2 O73 83.7(7) . 7_645
K88 Na2 O73 83.7(7) 13_665 .
K88 Na2 O73 83.7(7) . .
K88 Na2 O73 83.7(7) 13_665 7_645
K88 Na2 O76 83.4(7) . 7_645
K88 Na2 O76 83.4(7) 13_665 7_645
K88 Na2 O76 83.4(7) 13_665 .
K88 Na2 O76 83.4(7) . .
K88 Na2 O82 83.5(7) 13_665 7_645
K88 Na2 O82 83.5(7) . .
K88 Na2 O82 83.5(7) . 7_645
K88 Na2 O82 83.5(7) 13_665 .
K88 Na2 O83 84.1(7) . 7_645
K88 Na2 O83 84.1(7) 13_665 7_645
K88 Na2 O83 84.1(7) . .
K88 Na2 O83 84.1(7) 13_665 .
K88 Na2 K88 0.000(3) . 13_665
K2B O0CA K0AA 123(5) . .
W1 O0AA W1 118.9(10) . 11_575
W1 O0AA K1AA 101.8(7) . .
W1 O0AA K1AA 101.8(7) 11_575 .
Mo1 O0AA K1AA 101.8(7) . .
W7 O1BA W7 93.9(6) 12_755 2_765
P3 O1BA W7 126.6(5) . 2_765
P3 O1BA W7 126.6(5) . 12_755
W1 O2AA W1 160.9(10) 12_755 .
W1 O3AA K3 101.6(6) . .
Mo1 O3AA K3 101.6(6) . .
W1 O5AA K1AA 106.0(7) . .
W3 O5AA W1 147.9(7) . .
W3 O5AA K1AA 104.2(7) . .
Mo1 O5AA K1AA 106.0(7) . .
Mo3 O5AA Mo1 147.9(7) . .
Mo3 O5AA K1AA 104.2(7) . .
W1 O6AA W2 150.5(7) . .
W1 O6AA K3 99.9(5) . .
Mo1 O6AA W2 150.5(7) . .
Mo1 O6AA K3 99.9(5) . .
W2 O6AA K3 94.7(5) . .
W2 O8AA Na1 97.9(6) . .
W2 O8AA K0A 141.8(8) . 2_765
W2 O8AA K0A 113.3(11) . .
P1 O8AA W2 131.7(7) . .
P1 O8AA Na1 130.4(8) . .
P1 O8AA K0A 115.0(11) . .
P1 O8AA K0A 86.5(9) . 2_765
Na1 O8AA K0A 15.4(8) . .
Na1 O8AA K0A 43.9(11) . 2_765
K0A O8AA K0A 28.5(16) . 2_765
W2 O9AA W2 161.3(10) . 12_755
W2 O9AA Na1 94.3(5) 12_755 .
W2 O9AA Na1 94.3(5) . .
W3 O0BA W3 94.2(6) . 11_575
P1 O0BA W3 127.3(5) . 11_575
P1 O0BA W3 127.3(5) . .
P1 O0BA Mo3 127.3(5) . .
W3 O2BA W2 150.9(7) . .
Mo3 O2BA W2 150.9(7) . .
W2 O3BA K3 110.0(6) . .
W4 O4BA W2 159.1(7) . .
W4 O4BA Na1 96.4(6) . .
W2 O4BA Na1 96.1(6) . .
W3 O5BA W3 118.4(9) 11_575 .
W3 O5BA K1AA 103.6(7) 11_575 .
W3 O5BA K1AA 103.6(7) . .
Mo3 O5BA K1AA 103.6(7) . .
W3 O6BA Co3 155.9(10) . .
Mo3 O6BA Co3 155.9(10) . .
W5 O7BA W3 159.9(7) . .
Mo5 O7BA Mo3 159.9(7) . .
W5 O8BA W5 117.9(9) . 11_575
W5 O9BA W5 93.7(6) 11_575 .
P2 O9BA W5 126.7(5) . 11_575
P2 O9BA W5 126.7(5) . .
P2 O9BA Mo5 126.7(5) . .
W5 O1CA Co4 151.4(13) . 6_654
W5 O1CA Co4B 171.4(11) . 6_654
Co4 O1CA Co4B 31.1(11) 6_654 6_654
W6 O2CA W5 148.8(7) . .
Mo6 O2CA Mo5 148.8(7) . .
W5 O3CA W4 149.4(7) . .
Mo5 O3CA W4 149.4(7) . .
W4 O4CA Co1 147.1(8) . 6_654
W4 O5CA W8 159.5(7) . .
W4 O5CA Na1 94.1(5) . .
W8 O5CA Na1 96.0(5) . .
W6 O6CA W4 151.1(7) . .
Mo6 O6CA W4 151.1(7) . .
W6 O8CA W6 118.5(9) 11_575 .
W6 O9CA W6 94.4(6) 11_575 .
P2 O9CA W6 126.7(5) . .
P2 O9CA W6 126.7(5) . 11_575
P2 O9CA Mo6 126.7(5) . .
W4 O0DA Na1 98.1(7) . .
W4 O0DA K0A 142.3(8) . 2_765
W4 O0DA K0A 113.6(11) . .
P2 O0DA W4 130.9(7) . .
P2 O0DA Na1 131.0(8) . .
P2 O0DA K0A 86.7(8) . 2_765
P2 O0DA K0A 115.5(12) . .
Na1 O0DA K0A 44.3(10) . 2_765
Na1 O0DA K0A 15.5(8) . .
K0A O0DA K0A 28.7(16) . 2_765
W7 O29 W8 150.7(7) . .
Mo O29 W8 150.7(7) . .
W6 O30 W7 160.9(7) . .
Mo6 O30 Mo 160.9(7) . .
O2 O31 W7 18(3) . .
O2 O31 Mo 18(3) . .
W7 O32 W7 119.3(10) . 11_575
O2 O32 W7 19(2) . .
O2 O32 W7 137(3) 11_575 .
O2 O32 W7 19(2) 11_575 11_575
O2 O32 W7 137(3) . 11_575
O2 O32 Mo 19(2) . .
O2 O32 Mo 137(3) 11_575 .
O2 O32 O2 155(5) 11_575 .
W7 O33 W7 147.8(10) . 12_755
W8 O35 Na1 99.1(8) . .
W8 O35 K0A 143.3(10) . 2_765
W8 O35 K0A 114.6(12) . .
P3 O35 W8 130.7(10) . .
P3 O35 Na1 130.2(11) . .
P3 O35 K0A 114.7(13) . .
P3 O35 K0A 86.0(10) . 2_765
Na1 O35 K0A 15.5(8) . .
Na1 O35 K0A 44.2(11) . 2_765
K0A O35 K0A 28.7(16) . 2_765
W9 O38 Co1 148.9(11) . .
W16 O44 Co4 152.4(19) . .
W9 O45 W14 146.1(8) . 7_645
W9 O45 W16 143.5(8) . .
W16 O45 W14 58.0(4) . 7_645
W9 O46 K1AA 110.9(6) . 13_665
W13 O46 W9 153.7(7) 7_645 .
W13 O46 K1AA 94.8(6) 7_645 13_665
W9 O47 W9 119.6(9) . 11_575
W9 O48 W10 155.2(8) . .
Mo9 O48 Mo10 155.2(8) . .
W9 O49 W9 94.3(6) 11_575 .
P4 O49 W9 122.4(7) . 11_575
P4 O49 W9 122.4(7) . .
P4 O49 P6 78.7(10) . 13_665
P6 O49 W9 121.0(7) 13_665 .
P6 O49 W9 121.0(7) 13_665 11_575
W10 O50 W10 94.5(7) 11_575 .
P4 O50 W10 121.1(7) . .
P4 O50 W10 121.1(7) . 11_575
P4B O50 Mo10 120.6(7) . .
W10 O51 W16 145.9(9) . .
Mo10 O51 W15B 143.5(8) . .
W10 O53 W10 119.3(10) . 11_575
W10 O54 W11 155.8(8) . .
Mo10 O54 Mo11 155.8(8) . .
W11 O55 W15 145.0(9) . .
Mo11 O55 W15B 146.0(8) . .
W11 O56 W11 93.7(7) . 11_575
P4B O56 Mo11 121.3(7) . .
P5 O56 W11 121.7(7) . 11_575
P5 O56 W11 121.7(7) . .
W11 O57 W11 117.7(10) . 11_575
W11 O59 W12 155.6(8) . .
Mo11 O59 Mo12 155.6(8) . .
W12 O60 Co5 169.9(12) . 4_565
W12 O60 Co5B 148.8(11) . 4_565
Co5 O60 Co5B 32.9(8) 4_565 4_565
W12 O61 W12 119.2(10) . 11_575
W12 O62 W12 94.0(7) . 11_575
P5 O62 W12 121.2(7) . .
P5 O62 W12 121.2(7) . 11_575
P5B O62 Mo12 120.4(7) . .
W12 O63 W15 143.6(8) . .
Mo12 O63 W14B 145.1(8) . .
W13 O64 W12 154.1(8) . .
Mo13 O64 Mo12 154.1(8) . .
W13 O65 Co3 171.3(11) . .
Mo13 O65 Co3 171.3(11) . .
W13 O66 W13 118.4(9) 11_575 .
W13 O66 K1AA 108.3(7) . .
W13 O66 K1AA 108.3(7) 11_575 .
Mo13 O66 K1AA 108.3(7) . .
W13 O67 W13 95.3(7) . 11_575
P5B O67 Mo13 120.7(7) . .
P6 O67 W13 121.3(7) . 11_575
P6 O67 W13 121.3(7) . .
W13 O68 W14 146.1(8) . .
Mo13 O68 W14B 144.8(8) . .
W14 O69 Na2 96.8(9) . .
W14 O69 K88 112.7(12) . .
W14 O69 K88 143.0(11) . 13_665
P6 O69 W14 130.8(14) . .
P6 O69 Na2 132.4(14) . .
P6 O69 O76 100.9(17) . 7_645
P6 O69 K88 116.4(15) . .
P6 O69 K88 86.2(11) . 13_665
Na2 O69 K88 16.0(7) . .
Na2 O69 K88 46.2(9) . 13_665
O76 O69 W14 93.2(14) 7_645 .
O76 O69 Na2 74.9(12) 7_645 .
O76 O69 K88 79.1(12) 7_645 13_665
O76 O69 K88 75.3(12) 7_645 .
K88 O69 K88 30.3(13) . 13_665
W14 O70 Co4B 150.3(18) . 7_645
W14 O71 W15 162.0(16) . .
W14 O71 Na2 94.8(9) . .
W15 O71 Na2 94.6(9) . .
W15 O73 Na2 97.5(10) . .
W15 O73 K88 142.4(11) . 13_665
W15 O73 K88 113.0(12) . .
P5 O73 W15 132.8(15) . .
P5 O73 Na2 129.6(15) . .
P5 O73 K88 84.7(12) . 13_665
P5 O73 K88 114.1(15) . .
Na2 O73 K88 45.0(9) . 13_665
Na2 O73 K88 15.5(7) . .
K88 O73 K88 29.4(13) . 13_665
W15 O74 Na2 94.0(9) . .
W16 O74 W15 160.3(16) . .
W16 O74 Na2 96.3(10) . .
W16 O76 Na2 97.7(9) . .
W16 O76 K88 142.7(11) . 13_665
W16 O76 K88 113.2(12) . .
P4 O76 W16 132.4(14) . .
P4 O76 Na2 130.0(14) . .
P4 O76 O69 99.7(17) . 7_645
P4 O76 K88 114.4(15) . .
P4 O76 K88 84.9(12) . 13_665
Na2 O76 K88 15.5(7) . .
Na2 O76 K88 45.1(9) . 13_665
O69 O76 W16 96.1(14) 7_645 .
O69 O76 Na2 70.5(12) 7_645 .
O69 O76 K88 70.3(12) 7_645 .
O69 O76 K88 73.9(12) 7_645 13_665
K88 O76 K88 29.5(13) . 13_665
O79 O79 K1AA 73.0(10) 11_575 .
W15B O82 Na2 97.5(9) . .
W15B O82 K88 113.0(12) . .
P4B O82 W15B 132.2(15) . .
P4B O82 Na2 130.2(14) . .
P4B O82 K88 114.7(15) . .
Na2 O82 K88 15.5(7) . .
Na2 O82 K88 44.9(9) . 13_665
K88 O82 K88 29.4(13) . 13_665
W14B O83 Na2 98.0(10) . .
W14B O83 K88 113.4(12) . .
P5B O83 W14B 132.8(14) . .
P5B O83 Na2 129.2(14) . .
P5B O83 K88 113.7(15) . .
Na2 O83 K88 44.6(9) . 13_665
Na2 O83 K88 15.4(7) . .
K88 O83 K88 29.2(13) . 13_665
W15B O84 K2B 112.4(14) . .
W15B O85 Na2 98.0(10) . .
W15B O85 K88 96.6(9) . .
Na2 O85 K88 9.4(4) . .
O86 O85 W15B 172(2) 7_645 .
O86 O85 Na2 76.1(15) 7_645 .
O86 O85 K88 78.4(14) 7_645 .
W14B O86 Na2 96.2(10) . .
O85 O86 W14B 170(2) 7_645 .
O85 O86 Na2 75.1(15) 7_645 .
W14B O87 W15B 161.8(17) . .
W14B O87 Na2 95.2(10) . .
W15B O87 Na2 94.1(9) . .
Li17 O3S Li17 44(7) . 7_644
K3 O1AA K3 180.0 . 9_765
Na2 K88 Na2 180.0 . 13_665
Na2 K88 O69 98.5(10) 13_665 7_645
Na2 K88 O69 98.5(10) 13_665 .
Na2 K88 O69 81.5(10) . 7_645
Na2 K88 O69 81.5(10) . .
Na2 K88 O73 80.7(9) . 7_645
Na2 K88 O73 80.7(9) . .
Na2 K88 O73 99.3(9) 13_665 7_645
Na2 K88 O73 99.3(9) 13_665 .
Na2 K88 O76 98.9(9) 13_665 7_645
Na2 K88 O76 81.1(9) . .
Na2 K88 O76 98.9(9) 13_665 .
Na2 K88 O76 81.1(9) . 7_645
Na2 K88 O82 81.0(9) . .
Na2 K88 O82 99.0(9) 13_665 .
Na2 K88 O82 99.0(9) 13_665 7_645
Na2 K88 O82 81.0(9) . 7_645
Na2 K88 O83 99.5(9) 13_665 7_645
Na2 K88 O83 80.5(9) . 7_645
Na2 K88 K88 180.000(13) . 13_665
O69 K88 O69 163.0(19) . 7_645
O69 K88 O73 104.3(8) 7_645 .
O69 K88 O73 104.3(8) . 7_645
O69 K88 O73 72.9(8) 7_645 7_645
O69 K88 O73 72.9(8) . .
O69 K88 O76 34.4(8) . 7_645
O69 K88 O76 141.2(10) . .
O69 K88 O76 34.4(8) 7_645 .
O69 K88 O76 141.2(10) 7_645 7_645
O69 K88 O82 105.8(8) 7_645 7_645
O69 K88 O82 71.4(8) . 7_645
O69 K88 O83 138.5(10) . 7_645
O69 K88 O83 37.1(7) 7_645 7_645
O73 K88 O73 161.4(19) 7_645 .
O73 K88 O82 33.3(7) 7_645 7_645
O73 K88 O82 141.8(10) . 7_645
O73 K88 O83 35.9(7) 7_645 7_645
O73 K88 O83 139.2(10) . 7_645
O76 K88 O73 106.8(8) . 7_645
O76 K88 O73 70.2(8) 7_645 7_645
O76 K88 O73 106.8(8) 7_645 .
O76 K88 O73 70.2(8) . .
O76 K88 O76 162.1(19) 7_645 .
O76 K88 O82 138.6(10) . 7_645
O76 K88 O82 37.1(7) 7_645 7_645
O76 K88 O83 105.6(8) 7_645 7_645
O76 K88 O83 71.3(8) . 7_645
K88 K88 Na2 0.000(5) 13_665 13_665
K88 K88 O69 98.5(10) 13_665 7_645
K88 K88 O69 98.5(10) 13_665 .
K88 K88 O73 99.3(9) 13_665 .
K88 K88 O73 99.3(9) 13_665 7_645
K88 K88 O76 98.9(9) 13_665 7_645
K88 K88 O76 98.9(9) 13_665 .
K88 K88 O82 99.0(9) 13_665 .
K88 K88 O82 99.0(9) 13_665 7_645
K88 K88 O83 99.5(9) 13_665 7_645
Na1 K0A Na1 178(5) . 2_765
Na1 K0A O8AA 79(3) . 12_755
Na1 K0A O8AA 79(3) . .
Na1 K0A O8AA 98.9(14) 2_765 12_755
Na1 K0A O8AA 126(3) . 2_765
Na1 K0A O8AA 51.7(9) 2_765 2_765
Na1 K0A O8AA 98.9(14) 2_765 .
Na1 K0A O0DA 81.1(15) . .
Na1 K0A O0DA 52.0(7) 2_765 2_765
Na1 K0A O0DA 128.7(13) . 2_765
Na1 K0A O0DA 52.0(7) 2_765 11_575
Na1 K0A O0DA 128.7(13) . 11_575
Na1 K0A O0DA 99.6(11) 2_765 .
Na1 K0A O0DA 81.1(15) . 12_755
Na1 K0A O0DA 99.6(11) 2_765 12_755
Na1 K0A O35 82(4) . .
Na1 K0A O35 100.1(16) 2_765 .
Na1 K0A O35 52.3(10) 2_765 2_765
Na1 K0A O35 130(4) . 2_765
Na1 K0A K0A 178(4) . 2_765
O8AA K0A O8AA 47.2(7) 12_755 2_765
O8AA K0A O8AA 69.6(10) 12_755 .
O8AA K0A O8AA 80.9(10) . 2_765
O8AA K0A O0DA 82.5(6) 12_755 2_765
O8AA K0A O0DA 82.5(6) . 11_575
O8AA K0A O0DA 136.2(14) . 2_765
O8AA K0A O0DA 136.2(14) 12_755 11_575
O8AA K0A O35 137.1(11) . 2_765
O8AA K0A O35 137.1(11) 12_755 2_765
O0DA K0A O8AA 71.5(5) . .
O0DA K0A O8AA 71.5(5) 12_755 12_755
O0DA K0A O8AA 138.9(14) 12_755 .
O0DA K0A O8AA 138.9(14) . 12_755
O0DA K0A O8AA 82.5(6) 12_755 2_765
O0DA K0A O8AA 136.5(12) . 2_765
O0DA K0A O8AA 96.8(11) 11_575 2_765
O0DA K0A O8AA 55.7(6) 2_765 2_765
O0DA K0A O0DA 136.8(15) 12_755 11_575
O0DA K0A O0DA 47.7(6) 12_755 2_765
O0DA K0A O0DA 139.5(16) 12_755 .
O0DA K0A O0DA 96.7(12) 2_765 11_575
O0DA K0A O0DA 136.8(15) . 2_765
O0DA K0A O0DA 47.7(6) . 11_575
O0DA K0A O35 55.0(7) 11_575 2_765
O0DA K0A O35 55.0(7) 2_765 2_765
O0DA K0A O35 70.9(8) 12_755 .
O0DA K0A O35 82.1(9) . 2_765
O0DA K0A O35 70.9(8) . .
O0DA K0A O35 82.1(9) 12_755 2_765
O35 K0A O8AA 140.1(10) . 12_755
O35 K0A O8AA 137.5(13) . 2_765
O35 K0A O8AA 140.1(10) . .
O35 K0A O8AA 97.2(11) 2_765 2_765
O35 K0A O0DA 82.2(9) . 2_765
O35 K0A O0DA 82.2(9) . 11_575
O35 K0A O35 47.8(9) . 2_765
K0A K0A Na1 0.5(11) 2_765 2_765
K0A K0A O8AA 52.2(7) 2_765 2_765
K0A K0A O8AA 99.3(10) 2_765 12_755
K0A K0A O8AA 99.3(10) 2_765 .
K0A K0A O0DA 99.5(10) 2_765 .
K0A K0A O0DA 51.8(6) 2_765 2_765
K0A K0A O0DA 99.5(10) 2_765 12_755
K0A K0A O0DA 51.8(6) 2_765 11_575
K0A K0A O35 51.7(8) 2_765 2_765
K0A K0A O35 99.6(11) 2_765 .
Co3 O28 Co3 81(3) . 4_565
W7 O2 O31 122(8) . .
W7 O2 O32 100(7) . .
Mo O2 O31 122(8) . .
Mo O2 O32 100(7) . .
O31 O2 O32 133(5) . .
Co3 O15 Co3 72(2) 4_565 .
Co3 O15 K3 127(3) . .
Co3 O15 K3 134(3) 4_565 .
O15 O15 Co3 67(4) 4_565 .
O15 O15 Co3 78(4) 4_565 4_565
O15 O15 K3 75.5(13) 4_565 .
Li17 Li17 O3S 68(4) 7_644 .

loop_
_geom_bond_atom_site_label_1
_geom_bond_atom_site_label_2
_geom_bond_distance
_geom_bond_site_symmetry_2
W1 K1AA 4.060(15) .
W1 K3 3.812(3) .
W1 O0AA 1.920(10) .
W1 O2AA 1.930(3) .
W1 O3AA 1.711(13) .
W1 O5AA 1.975(14) .
W1 O6AA 1.884(13) .
W3 K1AA 3.991(16) .
W3 O5AA 1.939(15) .
W3 O0BA 2.252(11) .
W3 O2BA 1.893(12) .
W3 O5BA 1.921(9) .
W3 O6BA 1.714(13) .
W3 O7BA 1.931(15) .
W5 O7BA 1.920(15) .
W5 O8BA 1.927(9) .
W5 O9BA 2.263(11) .
W5 O1CA 1.721(13) .
W5 O2CA 1.951(15) .
W5 O3CA 1.873(12) .
W6 O2CA 1.950(15) .
W6 O6CA 1.877(12) .
W6 O7CA 1.719(13) .
W6 O8CA 1.921(9) .
W6 O9CA 2.250(11) .
W6 O30 1.911(15) .
W7 O1BA 2.263(11) 2_765
W7 O29 1.884(13) .
W7 O30 1.947(15) .
W7 O31 1.739(13) .
W7 O32 1.916(10) .
W7 O33 1.960(5) .
W7 O2 0.62(6) .
Mo1 K1AA 4.060(15) .
Mo1 K3 3.812(3) .
Mo1 O0AA 1.920(10) .
Mo1 O2AA 1.930(3) .
Mo1 O3AA 1.711(13) .
Mo1 O5AA 1.975(14) .
Mo1 O6AA 1.884(13) .
Mo3 K1AA 3.991(16) .
Mo3 O5AA 1.939(15) .
Mo3 O0BA 2.252(11) .
Mo3 O2BA 1.893(12) .
Mo3 O5BA 1.921(9) .
Mo3 O6BA 1.714(13) .
Mo3 O7BA 1.931(15) .
Mo5 O7BA 1.920(15) .
Mo5 O8BA 1.927(9) .
Mo5 O9BA 2.263(11) .
Mo5 O1CA 1.721(13) .
Mo5 O2CA 1.951(15) .
Mo5 O3CA 1.873(12) .
Mo6 O2CA 1.950(15) .
Mo6 O6CA 1.877(12) .
Mo6 O7CA 1.719(13) .
Mo6 O8CA 1.921(9) .
Mo6 O9CA 2.250(11) .
Mo6 O30 1.911(15) .
Mo O1BA 2.263(11) 2_765
Mo O29 1.884(13) .
Mo O30 1.947(15) .
Mo O31 1.739(13) .
Mo O32 1.916(10) .
Mo O33 1.960(5) .
Mo O2 0.62(6) .
W4 Na1 3.661(13) .
W4 O4BA 1.887(12) .
W4 O3CA 1.949(12) .
W4 O4CA 1.724(12) .
W4 O5CA 1.881(12) .
W4 O6CA 1.915(12) .
W4 O0DA 2.187(11) .
W4 K0A 4.06(3) .
W2 K3 3.698(4) .
W2 Na1 3.665(18) .
W2 O6AA 1.923(12) .
W2 O8AA 2.190(11) .
W2 O9AA 1.897(3) .
W2 O2BA 1.908(12) .
W2 O3BA 1.719(12) .
W2 O4BA 1.908(12) .
W2 K0A 4.09(4) .
W8 Na1 3.73(2) .
W8 O5CA 1.911(12) .
W8 O5CA 1.911(12) 12_755
W8 O29 1.902(12) 12_755
W8 O29 1.902(12) .
W8 O34 1.727(17) .
W8 O35 2.225(16) .
W8 K0A 4.12(4) .
W9 O38 1.715(14) .
W9 O45 1.873(13) .
W9 O46 1.969(17) .
W9 O47 1.905(9) .
W9 O48 1.918(17) .
W9 O49 2.246(12) .
W10 O48 1.958(17) .
W10 O50 2.246(12) .
W10 O51 1.864(13) .
W10 O52 1.735(14) .
W10 O53 1.912(9) .
W10 O54 1.929(17) .
W11 O54 1.934(17) .
W11 O55 1.869(13) .
W11 O56 2.264(12) .
W11 O57 1.931(10) .
W11 O58 1.698(14) .
W11 O59 1.905(17) .
W12 O59 1.964(17) .
W12 O60 1.712(14) .
W12 O61 1.914(10) .
W12 O62 2.257(12) .
W12 O63 1.866(13) .
W12 O64 1.958(17) .
W13 K1AA 3.938(16) .
W13 O46 1.906(16) 7_645
W13 O64 1.916(17) .
W13 O65 1.696(14) .
W13 O66 1.930(9) .
W13 O67 2.242(12) .
W13 O68 1.846(13) .
Mo9 O38 1.715(14) .
Mo9 O45 1.873(13) .
Mo9 O46 1.969(17) .
Mo9 O47 1.905(9) .
Mo9 O48 1.918(17) .
Mo9 O49 2.246(12) .
Mo10 O48 1.958(17) .
Mo10 O50 2.246(12) .
Mo10 O51 1.864(13) .
Mo10 O52 1.735(14) .
Mo10 O53 1.912(9) .
Mo10 O54 1.929(17) .
Mo11 O54 1.934(17) .
Mo11 O55 1.869(13) .
Mo11 O56 2.264(12) .
Mo11 O57 1.931(10) .
Mo11 O58 1.698(14) .
Mo11 O59 1.905(17) .
Mo12 O59 1.964(17) .
Mo12 O60 1.712(14) .
Mo12 O61 1.914(10) .
Mo12 O62 2.257(12) .
Mo12 O63 1.866(13) .
Mo12 O64 1.958(17) .
Mo13 K1AA 3.938(16) .
Mo13 O46 1.906(16) 7_645
Mo13 O64 1.916(17) .
Mo13 O65 1.696(14) .
Mo13 O66 1.930(9) .
Mo13 O67 2.242(12) .
Mo13 O68 1.846(13) .
W14 W16 1.927(2) 7_645
W14 Na2 3.611(11) .
W14 O45 1.998(13) 7_645
W14 O68 2.030(13) .
W14 O69 2.21(2) .
W14 O70 1.71(2) .
W14 O71 1.85(2) .
W14 K88 4.02(2) .
W14B Na2 3.671(10) .
W14B O63 1.982(13) .
W14B O68 1.989(13) .
W14B O72 1.71(3) .
W14B O83 2.16(2) .
W14B O86 1.91(3) .
W14B O87 1.86(2) .
W14B K88 4.08(2) .
W15 Na2 3.642(10) .
W15 O55 1.991(14) .
W15 O63 2.023(13) .
W15 O71 1.92(2) .
W15 O73 2.16(2) .
W15 O74 1.92(2) .
W15 O75 1.73(3) .
W15 K88 4.05(2) .
W15B K2B 3.997(15) .
W15B Na2 3.674(10) .
W15B O51 2.017(13) .
W15B O55 1.961(13) .
W15B O82 2.19(2) .
W15B O84 1.67(3) .
W15B O85 1.85(2) .
W15B O87 1.92(2) .
W15B K88 4.08(2) .
W16 Na2 3.670(10) .
W16 O44 1.70(3) .
W16 O45 1.978(13) .
W16 O51 1.985(14) .
W16 O74 1.86(2) .
W16 O76 2.19(2) .
W16 K88 4.08(2) .
Co1 O4CA 2.070(13) 6_655
Co1 O36 2.13(2) .
Co1 O37 2.31(4) .
Co1 O38 2.042(17) .
Co1 O39 2.13(5) .
Co1 O40 2.19(6) .
Co0A K2B 3.72(4) .
Co0A O39 1.27(5) .
Co3 Co3 2.54(3) 4_565
Co3 O6BA 2.10(2) .
Co3 O65 2.10(2) .
Co3 O28 2.16(7) 4_565
Co3 O28 1.74(7) .
Co3 O15 2.22(7) .
Co3 O15 2.09(6) 4_565
Co4 O4AA 1.90(7) .
Co4 O1CA 1.91(3) 6_655
Co4 O43 1.60(8) .
Co4 O44 2.01(4) .
Co4B O1CA 2.02(2) 6_655
Co4B O43 2.14(9) .
Co4B O70 1.95(3) 7_645
Co4B O4DA 1.95(7) .
Co5 O60 1.96(2) 4_565
Co5 O72 1.96(3) .
Co5 O77 1.66(5) .
Co5B O60 2.02(2) 4_565
Co5B O75 2.03(3) .
Co5B O77 1.78(5) .
K1AA O0AA 3.21(3) .
K1AA O5AA 3.046(19) .
K1AA O5AA 3.046(19) 11_575
K1AA O5BA 3.08(3) .
K1AA O46 3.291(19) 13_665
K1AA O46 3.291(19) 7_645
K1AA O66 2.88(3) .
K1AA O79 2.87(4) .
K1AA O79 2.87(4) 11_575
K1AA O80 2.85(2) .
K1AA O80 2.85(2) 11_575
K0AA K2B 3.069(18) 4_565
K0AA K2B 3.069(18) .
K0AA O0CA 2.03(7) 4_565
K0AA O0CA 2.03(7) .
K0AA O41 3.22(4) .
K0AA O41 3.22(4) 4_565
K0AA O42 2.03(4) 4_565
K0AA O42 2.03(4) .
K0AA O81 2.07(7) .
K0AA O81 2.07(7) 4_565
K0AA O1DA 3.32(4) .
K0AA O1DA 3.32(4) 4_565
K2B K2B 3.98(4) 4_565
K2B O0CA 1.44(7) .
K2B O84 3.05(3) .
K3 O3AA 3.078(16) 4_565
K3 O3AA 3.078(16) .
K3 O6AA 3.004(14) .
K3 O6AA 3.004(14) 4_565
K3 O3BA 2.738(14) .
K3 O3BA 2.738(14) 4_565
K3 O1AA 2.579(19) .
K3 O15 2.62(7) .
K3 O15 2.62(7) 4_565
P1 O8AA 1.513(12) .
P1 O8AA 1.513(12) 11_575
P1 O0BA 1.556(17) .
P1 K0A 3.60(3) 2_765
P1 K0A 3.60(3) .
P2 O9BA 1.529(17) .
P2 O9CA 1.546(18) .
P2 O0DA 1.526(12) .
P2 O0DA 1.526(12) 11_575
P2 K0A 3.591(17) 2_765
P2 K0A 3.591(17) .
P3 O1BA 1.550(18) 2_765
P3 O1BA 1.550(18) .
P3 O35 1.520(17) 2_765
P3 O35 1.520(17) .
P3 K0A 3.57(4) 2_765
P3 K0A 3.57(4) .
P4 P6 2.11(2) 13_665
P4 O49 1.62(2) .
P4 O50 1.70(2) .
P4 O76 1.51(2) 11_575
P4 O76 1.51(2) .
P4 K88 3.582(15) 13_665
P4 K88 3.582(15) .
P4B O50 1.69(2) .
P4B O56 1.62(2) .
P4B O82 1.52(2) 11_575
P4B O82 1.52(2) .
P4B K88 3.605(16) 13_665
P4B K88 3.605(16) .
P5 O56 1.63(2) .
P5 O62 1.67(2) .
P5 O73 1.53(2) .
P5 O73 1.53(2) 11_575
P5 K88 3.592(16) 13_665
P5 K88 3.592(16) .
P5B O62 1.63(2) .
P5B O67 1.67(2) .
P5B O83 1.54(2) .
P5B O83 1.54(2) 11_575
P5B K88 3.618(15) .
P5B K88 3.618(15) 13_665
P6 O49 1.70(2) 13_665
P6 O67 1.71(2) .
P6 O69 1.50(2) 11_575
P6 O69 1.50(2) .
P6 K88 3.544(15) .
P6 K88 3.544(15) 13_665
Na1 O8AA 2.654(19) .
Na1 O8AA 2.654(19) 12_755
Na1 O9AA 3.00(3) .
Na1 O4BA 2.93(2) .
Na1 O4BA 2.93(2) 12_755
Na1 O5CA 3.01(2) .
Na1 O5CA 3.01(2) 12_755
Na1 O0DA 2.644(13) 12_755
Na1 O0DA 2.644(13) .
Na1 O35 2.66(3) .
Na1 K0A 0.72(4) .
Na1 K0A 2.34(6) 2_765
Na2 O69 2.60(2) .
Na2 O69 2.60(2) 7_645
Na2 O73 2.67(2) .
Na2 O73 2.67(2) 7_645
Na2 O76 2.67(2) 7_645
Na2 O76 2.67(2) .
Na2 O82 2.68(2) .
Na2 O82 2.68(2) 7_645
Na2 O83 2.69(2) 7_645
Na2 O83 2.69(2) .
Na2 K88 2.41(5) 13_665
Na2 K88 0.72(3) .
O8AA K0A 3.36(4) 2_765
O8AA K0A 2.69(3) .
O0DA K0A 2.659(18) .
O0DA K0A 3.34(3) 2_765
O31 O2 1.33(6) .
O32 O2 1.71(6) .
O32 O2 1.71(6) 11_575
O35 K0A 2.66(4) .
O35 K0A 3.34(4) 2_765
O69 O76 1.57(3) 7_645
O69 K88 2.61(2) .
O69 K88 3.31(3) 13_665
O73 K88 2.68(3) .
O73 K88 3.39(3) 13_665
O76 K88 2.68(2) .
O76 K88 3.39(3) 13_665
O79 O79 1.68(10) 11_575
O82 K88 2.69(2) .
O82 K88 3.40(3) 13_665
O83 K88 3.42(3) 13_665
O83 K88 2.71(2) .
O85 O86 1.46(4) 7_645
O85 K88 3.43(4) .
O3S Li17 1.24(9) .
O3S Li17 1.24(9) 7_644
O6S O5S 0.53(3) .
K88 K88 1.69(7) 13_665
K0A K0A 1.63(9) 2_765
O15 O15 1.31(13) 4_565
Li17 Li17 0.92(16) 7_644

loop_
_platon_squeeze_void_nr
_platon_squeeze_void_average_x
_platon_squeeze_void_average_y
_platon_squeeze_void_average_z
_platon_squeeze_void_volume
_platon_squeeze_void_count_electrons
_platon_squeeze_void_content
1 0.361 0.250 0.250 1987 622 ' '
2 0.356 0.750 -0.250 1987 622 ' '
3 0.171 0.250 0.079 69 31 ' '
4 0.829 0.250 0.079 69 31 ' '
5 0.329 0.250 0.420 69 32 ' '
6 0.671 0.250 0.420 69 32 ' '
7 0.329 0.750 0.579 69 31 ' '
8 0.671 0.750 0.579 69 31 ' '
9 0.171 0.750 0.920 69 32 ' '
10 0.829 0.750 0.920 69 32 ' '
